data_7205518
loop_
_publ_author_name
'Gruber, Tobias'
'Fischer, Conrad'
'Seichter, Wilhelm'
'Bombicz, Petra'
'Weber, Edwin'

_publ_section_title
;
 Upper rim site lipophilic calix[4]arenes as receptors for natural
 terpenes and functionally related solvent molecules: combined crystal
 structure and QMB sensor study
;
_journal_issue 5
_journal_name_full CrystEngComm
_journal_page_first 1422
_journal_paper_doi 10.1039/c0ce00696c
_journal_volume 13
_journal_year 2011
_chemical_formula_moiety 'C52 H64 O8, C10 H18 O'
_chemical_formula_sum 'C62 H82 O9'
_chemical_formula_weight 971.28
_chemical_name_systematic
;
?
;
_space_group_IT_number 4
_symmetry_cell_setting monoclinic
_symmetry_space_group_name_Hall 'P 2yb'
_symmetry_space_group_name_H-M 'P 1 21 1'
_atom_sites_solution_hydrogens geom
_atom_sites_solution_primary direct
_atom_sites_solution_secondary difmap
_audit_creation_method SHELXL-97
_cell_angle_alpha 90.00
_cell_angle_beta 90.294(1)
_cell_angle_gamma 90.00
_cell_formula_units_Z 4
_cell_length_a 15.7432(3)
_cell_length_b 22.1360(4)
_cell_length_c 15.9373(3)
_cell_measurement_reflns_used 9663
_cell_measurement_temperature 133(2)
_cell_measurement_theta_max 29.52
_cell_measurement_theta_min 2.56
_cell_volume 5553.94(18)
_computing_cell_refinement 'Saint-NT (Bruker, 2008)'
_computing_data_collection 'Kappa APEX2 (Bruker-AXS, 2004)'
_computing_data_reduction SAINT
_computing_molecular_graphics 'ORTEP-3 (Farrugia)'
_computing_publication_material SHELXTL
_computing_structure_refinement 'SHELXL-97 (Sheldrick, 1997)'
_computing_structure_solution 'SHELXS-97 (Sheldrick, 1990)'
_diffrn_ambient_temperature 133(2)
_diffrn_measured_fraction_theta_full 0.999
_diffrn_measured_fraction_theta_max 0.999
_diffrn_measurement_device_type 'CCD area detector'
_diffrn_measurement_method 'phi and omega scans'
_diffrn_radiation_monochromator graphite
_diffrn_radiation_source 'fine-focus sealed tube'
_diffrn_radiation_type MoK\a
_diffrn_radiation_wavelength 0.71073
_diffrn_reflns_av_R_equivalents 0.0292
_diffrn_reflns_av_sigmaI/netI 0.0187
_diffrn_reflns_limit_h_max 20
_diffrn_reflns_limit_h_min -20
_diffrn_reflns_limit_k_max 28
_diffrn_reflns_limit_k_min -28
_diffrn_reflns_limit_l_max 20
_diffrn_reflns_limit_l_min -20
_diffrn_reflns_number 100570
_diffrn_reflns_theta_full 27.40
_diffrn_reflns_theta_max 27.40
_diffrn_reflns_theta_min 1.28
_diffrn_standards_decay_% <1%
_exptl_absorpt_coefficient_mu 0.076
_exptl_absorpt_correction_T_max 0.9797
_exptl_absorpt_correction_T_min 0.9302
_exptl_absorpt_correction_type multi-scan
_exptl_absorpt_process_details 'SADABS (Sheldrick, 2004)'
_exptl_crystal_colour colourless
_exptl_crystal_density_diffrn 1.162
_exptl_crystal_density_method 'not measured'
_exptl_crystal_description block
_exptl_crystal_F_000 2104
_exptl_crystal_size_max 0.40
_exptl_crystal_size_mid 0.33
_exptl_crystal_size_min 0.27
_refine_diff_density_max 0.537
_refine_diff_density_min -0.333
_refine_diff_density_rms 0.082
_refine_ls_abs_structure_details 'Flack H D (1983), Acta Cryst. A39, 876-881'
_refine_ls_extinction_method none
_refine_ls_goodness_of_fit_ref 1.051
_refine_ls_hydrogen_treatment constr
_refine_ls_matrix_type full
_refine_ls_number_parameters 1351
_refine_ls_number_reflns 12958
_refine_ls_number_restraints 10
_refine_ls_restrained_S_all 1.055
_refine_ls_R_factor_all 0.0672
_refine_ls_R_factor_gt 0.0551
_refine_ls_shift/su_max 0.000
_refine_ls_shift/su_mean 0.000
_refine_ls_structure_factor_coef Fsqd
_refine_ls_weighting_details 'calc w=1/[\s^2^(Fo^2^)+(0.1111P)^2^+2.0146P] where P=(Fo^2^+2Fc^2^)/3'
_refine_ls_weighting_scheme calc
_refine_ls_wR_factor_gt 0.1531
_refine_ls_wR_factor_ref 0.1723
_reflns_number_gt 11174
_reflns_number_total 12958
_reflns_threshold_expression >2sigma(I)
_cod_data_source_file C0CE00696C.TXT
_cod_data_source_block togr41fina
_cod_depositor_comments
;
The following automatic conversions were performed:
'_exptl_absorpt_correction_type' value 'multi scan' changed to
'multi-scan' according to
'/home/saulius/struct/CIF-dictionaries/cif_core.dic' dictionary named
'cif_core.dic' version 2.4.1 from 2010-06-29.

Automatic conversion script
Id: cif_fix_enum 1555 2011-01-17 13:19:09Z saulius 
;
_cod_original_sg_symbol_H-M 'P 21'
_cod_database_code 7205518

loop_
_symmetry_equiv_pos_as_xyz
'x, y, z'
'-x, y+1/2, -z'

loop_
_atom_site_label
_atom_site_type_symbol
_atom_site_fract_x
_atom_site_fract_y
_atom_site_fract_z
_atom_site_U_iso_or_equiv
_atom_site_adp_type
_atom_site_occupancy
_atom_site_symmetry_multiplicity
_atom_site_calc_flag
_atom_site_refinement_flags
_atom_site_disorder_assembly
_atom_site_disorder_group
O1 O 0.16070(14) 1.05296(10) 0.86173(14) 0.0258(5) Uani 1 1 d . . .
H1 H 0.2103 1.0561 0.8431 0.039 Uiso 1 1 calc R . .
O2 O 0.08231(14) 1.04339(10) 0.71337(14) 0.0259(5) Uani 1 1 d . . .
H2 H 0.0971 1.0498 0.7633 0.039 Uiso 1 1 calc R . .
O3 O 0.22936(13) 1.04594(10) 0.63254(13) 0.0228(4) Uani 1 1 d . . .
H3 H 0.1787 1.0490 0.6482 0.034 Uiso 1 1 calc R . .
O4 O 0.31169(14) 1.05358(10) 0.77885(14) 0.0244(5) Uani 1 1 d . . .
H4 H 0.2901 1.0525 0.7306 0.037 Uiso 1 1 calc R . .
O5 O 0.05743(15) 0.82030(12) 1.06700(15) 0.0351(6) Uani 1 1 d . . .
O6 O -0.09736(17) 0.79796(12) 0.61369(15) 0.0365(6) Uani 1 1 d . . .
O7 O 0.35590(17) 0.80729(13) 0.45597(17) 0.0414(6) Uani 1 1 d . . .
O8 O 0.49912(18) 0.81951(14) 0.91143(15) 0.0424(7) Uani 1 1 d . . .
C1 C 0.15525(19) 1.00257(14) 0.91154(17) 0.0207(6) Uani 1 1 d . . .
C2 C 0.22604(18) 0.98101(14) 0.95537(17) 0.0213(6) Uani 1 1 d . . .
C3 C 0.21529(19) 0.93066(15) 1.00672(18) 0.0232(6) Uani 1 1 d . . .
H3A1 H 0.2625 0.9153 1.0374 0.028 Uiso 1 1 calc R . .
C4 C 0.13640(19) 0.90224(15) 1.01403(18) 0.0236(6) Uani 1 1 d . . .
C5 C 0.06747(19) 0.92458(15) 0.96835(18) 0.0228(6) Uani 1 1 d . . .
H5 H 0.0140 0.9050 0.9726 0.027 Uiso 1 1 calc R . .
C6 C 0.07515(18) 0.97455(14) 0.91697(17) 0.0206(6) Uani 1 1 d . . .
C7 C 0.00042(18) 0.99657(15) 0.86440(18) 0.0224(6) Uani 1 1 d . . .
H7A H -0.0531 0.9883 0.8947 0.027 Uiso 1 1 calc R . .
H7B H 0.0050 1.0408 0.8565 0.027 Uiso 1 1 calc R . .
C8 C 0.03826(18) 0.99013(14) 0.70878(18) 0.0210(6) Uani 1 1 d . . .
C9 C -0.00263(18) 0.96590(15) 0.77912(17) 0.0208(6) Uani 1 1 d . . .
C10 C -0.04578(18) 0.91156(15) 0.76920(18) 0.0220(6) Uani 1 1 d . . .
H10 H -0.0732 0.8941 0.8163 0.026 Uiso 1 1 calc R . .
C11 C -0.05003(18) 0.88190(15) 0.69208(18) 0.0219(6) Uani 1 1 d . . .
C12 C -0.00999(18) 0.90779(15) 0.62247(18) 0.0230(6) Uani 1 1 d . . .
H12 H -0.0131 0.8882 0.5695 0.028 Uiso 1 1 calc R . .
C13 C 0.03410(18) 0.96178(15) 0.63005(18) 0.0213(6) Uani 1 1 d . . .
C14 C 0.08140(18) 0.98813(15) 0.55557(17) 0.0214(6) Uani 1 1 d . . .
H14A H 0.0505 0.9780 0.5031 0.026 Uiso 1 1 calc R . .
H14B H 0.0832 1.0327 0.5607 0.026 Uiso 1 1 calc R . .
C15 C 0.24013(18) 0.99213(14) 0.59038(17) 0.0193(6) Uani 1 1 d . . .
C16 C 0.17120(19) 0.96381(14) 0.55081(17) 0.0212(6) Uani 1 1 d . . .
C17 C 0.18615(19) 0.90995(15) 0.50976(18) 0.0229(6) Uani 1 1 d . . .
H17 H 0.1402 0.8894 0.4835 0.028 Uiso 1 1 calc R . .
C18 C 0.2680(2) 0.88493(15) 0.50600(19) 0.0242(6) Uani 1 1 d . . .
C19 C 0.33511(19) 0.91468(15) 0.54442(18) 0.0228(6) Uani 1 1 d . . .
H19 H 0.3906 0.8980 0.5409 0.027 Uiso 1 1 calc R . .
C20 C 0.32299(18) 0.96823(14) 0.58783(18) 0.0209(6) Uani 1 1 d . . .
C21 C 0.39530(18) 0.99787(15) 0.63568(18) 0.0216(6) Uani 1 1 d . . .
H21A H 0.3865 1.0421 0.6367 0.026 Uiso 1 1 calc R . .
H21B H 0.4495 0.9897 0.6065 0.026 Uiso 1 1 calc R . .
C22 C 0.35892(18) 1.00209(14) 0.79205(18) 0.0208(6) Uani 1 1 d . . .
C23 C 0.40094(18) 0.97418(14) 0.72555(18) 0.0214(6) Uani 1 1 d . . .
C24 C 0.44595(18) 0.92133(15) 0.74191(19) 0.0237(6) Uani 1 1 d . . .
H24 H 0.4747 0.9017 0.6973 0.028 Uiso 1 1 calc R . .
C25 C 0.44987(19) 0.89651(16) 0.82231(19) 0.0253(6) Uani 1 1 d . . .
C26 C 0.40879(19) 0.92656(16) 0.88785(19) 0.0241(6) Uani 1 1 d . . .
H26 H 0.4123 0.9106 0.9431 0.029 Uiso 1 1 calc R . .
C27 C 0.36308(18) 0.97917(14) 0.87395(18) 0.0213(6) Uani 1 1 d . . .
C28 C 0.31448(18) 1.00832(15) 0.94570(18) 0.0230(6) Uani 1 1 d . . .
H28A H 0.3092 1.0522 0.9351 0.028 Uiso 1 1 calc R . .
H28B H 0.3468 1.0029 0.9986 0.028 Uiso 1 1 calc R . .
C29 C 0.1242(2) 0.84812(17) 1.0673(2) 0.0309(7) Uani 1 1 d . . .
C30 C 0.1960(3) 0.8309(2) 1.1286(3) 0.0471(10) Uani 1 1 d . . .
H30A H 0.2500 0.8290 1.0973 0.057 Uiso 1 1 calc R . .
H30B H 0.2016 0.8632 1.1713 0.057 Uiso 1 1 calc R . .
C31 C 0.1825(3) 0.7706(2) 1.1734(3) 0.0557(11) Uani 1 1 d . . .
H31A H 0.2172 0.7699 1.2254 0.067 Uiso 1 1 calc R . .
H31B H 0.1221 0.7672 1.1898 0.067 Uiso 1 1 calc R . .
C32 C 0.2054(3) 0.7180(3) 1.1208(4) 0.0649(13) Uani 1 1 d . . .
H32A H 0.1855 0.7252 1.0626 0.078 Uiso 1 1 calc R . .
H32B H 0.1760 0.6817 1.1421 0.078 Uiso 1 1 calc R . .
C33 C 0.3006(4) 0.7063(3) 1.1200(5) 0.0835(18) Uani 1 1 d . . .
H33A H 0.3300 0.7449 1.1083 0.100 Uiso 1 1 calc R . .
H33B H 0.3183 0.6929 1.1767 0.100 Uiso 1 1 calc R . .
C34 C 0.3295(5) 0.6607(3) 1.0581(5) 0.095(2) Uani 1 1 d . . .
H34A H 0.2913 0.6258 1.0593 0.143 Uiso 1 1 calc R . .
H34B H 0.3873 0.6477 1.0724 0.143 Uiso 1 1 calc R . .
H34C H 0.3291 0.6785 1.0018 0.143 Uiso 1 1 calc R . .
C35 C -0.0973(2) 0.82406(16) 0.68109(19) 0.0261(6) Uani 1 1 d . . .
C36 C -0.1459(2) 0.79899(16) 0.7553(2) 0.0281(7) Uani 1 1 d . B .
H36A H -0.1059 0.7934 0.8028 0.034 Uiso 1 1 calc R . .
H36B H -0.1889 0.8291 0.7727 0.034 Uiso 1 1 calc R . .
C37 C -0.1901(3) 0.73955(19) 0.7380(3) 0.0488(11) Uani 1 1 d . . .
H37A H -0.1476 0.7094 0.7197 0.059 Uiso 1 1 calc R A 1
H37B H -0.2315 0.7451 0.6917 0.059 Uiso 1 1 calc R A 1
C38 C -0.2361(3) 0.71554(18) 0.8146(3) 0.0551(12) Uani 0.652(11) 1 d PD B 1
H38A H -0.1985 0.7213 0.8640 0.066 Uiso 0.652(11) 1 calc PR B 1
H38B H -0.2871 0.7409 0.8235 0.066 Uiso 0.652(11) 1 calc PR B 1
C39 C -0.2634(5) 0.6519(3) 0.8135(4) 0.048(2) Uani 0.652(11) 1 d PD B 1
H39A H -0.2134 0.6264 0.8011 0.058 Uiso 0.652(11) 1 calc PR B 1
H39B H -0.3046 0.6464 0.7669 0.058 Uiso 0.652(11) 1 calc PR B 1
C40 C -0.3038(8) 0.6292(4) 0.8937(5) 0.062(3) Uani 0.652(11) 1 d PD B 1
H40A H -0.2613 0.6291 0.9389 0.093 Uiso 0.652(11) 1 calc PR B 1
H40B H -0.3251 0.5880 0.8849 0.093 Uiso 0.652(11) 1 calc PR B 1
H40C H -0.3510 0.6557 0.9090 0.093 Uiso 0.652(11) 1 calc PR B 1
C38B C -0.2361(3) 0.71554(18) 0.8146(3) 0.0551(12) Uani 0.348(11) 1 d PD B 2
H38E H -0.2478 0.7496 0.8532 0.066 Uiso 0.348(11) 1 calc PR B 2
H38F H -0.2914 0.6984 0.7967 0.066 Uiso 0.348(11) 1 calc PR B 2
C39B C -0.1890(8) 0.6697(5) 0.8594(7) 0.056(4) Uani 0.348(11) 1 d PD B 2
H39E H -0.1485 0.6892 0.8987 0.067 Uiso 0.348(11) 1 calc PR B 2
H39F H -0.1560 0.6452 0.8192 0.067 Uiso 0.348(11) 1 calc PR B 2
C40B C -0.2491(12) 0.6289(6) 0.9083(9) 0.055(4) Uani 0.348(11) 1 d PD B 2
H40G H -0.2901 0.6538 0.9389 0.082 Uiso 0.348(11) 1 calc PR B 2
H40H H -0.2163 0.6044 0.9482 0.082 Uiso 0.348(11) 1 calc PR B 2
H40I H -0.2794 0.6023 0.8692 0.082 Uiso 0.348(11) 1 calc PR B 2
C41 C 0.2834(2) 0.82620(16) 0.4638(2) 0.0309(7) Uani 1 1 d . . .
C42 C 0.2086(3) 0.7897(2) 0.4345(3) 0.0527(11) Uani 1 1 d . . .
H42A H 0.1815 0.8106 0.3863 0.063 Uiso 1 1 calc R . .
H42B H 0.1664 0.7875 0.4802 0.063 Uiso 1 1 calc R . .
C43 C 0.2325(4) 0.7266(2) 0.4084(4) 0.0666(13) Uani 1 1 d . . .
H43A H 0.2634 0.7064 0.4549 0.080 Uiso 1 1 calc R . .
H43B H 0.2707 0.7283 0.3593 0.080 Uiso 1 1 calc R . .
C44 C 0.1525(6) 0.6897(3) 0.3858(5) 0.105(3) Uani 1 1 d . . .
H44A H 0.1194 0.6820 0.4374 0.126 Uiso 1 1 calc R . .
H44B H 0.1163 0.7136 0.3471 0.126 Uiso 1 1 calc R . .
C45 C 0.1726(7) 0.6347(5) 0.3480(8) 0.140(4) Uani 1 1 d . . .
H45A H 0.2044 0.6094 0.3887 0.168 Uiso 1 1 calc R . .
H45B H 0.2102 0.6424 0.2995 0.168 Uiso 1 1 calc R . .
C46 C 0.0975(7) 0.6016(7) 0.3193(12) 0.220(8) Uani 1 1 d . . .
H46A H 0.0536 0.6033 0.3626 0.330 Uiso 1 1 calc R . .
H46B H 0.1128 0.5594 0.3085 0.330 Uiso 1 1 calc R . .
H46C H 0.0758 0.6200 0.2675 0.330 Uiso 1 1 calc R . .
C47 C 0.4945(2) 0.83882(17) 0.8398(2) 0.0295(7) Uani 1 1 d . . .
C48 C 0.5313(2) 0.80224(18) 0.7692(2) 0.0357(8) Uani 1 1 d . . .
H48A H 0.5721 0.7725 0.7926 0.043 Uiso 1 1 calc R . .
H48B H 0.5630 0.8294 0.7312 0.043 Uiso 1 1 calc R . .
C49 C 0.4625(3) 0.76857(17) 0.7187(2) 0.0397(8) Uani 1 1 d . . .
H49A H 0.4216 0.7502 0.7582 0.048 Uiso 1 1 calc R . .
H49B H 0.4311 0.7980 0.6836 0.048 Uiso 1 1 calc R . .
C50 C 0.4984(3) 0.71955(18) 0.6626(2) 0.0436(9) Uani 1 1 d . . .
H50A H 0.5264 0.6886 0.6980 0.052 Uiso 1 1 calc R . .
H50B H 0.5421 0.7374 0.6258 0.052 Uiso 1 1 calc R . .
C51 C 0.4307(4) 0.6893(2) 0.6084(3) 0.0604(12) Uani 1 1 d . . .
H51A H 0.3832 0.6766 0.6449 0.073 Uiso 1 1 calc R . .
H51B H 0.4082 0.7193 0.5681 0.073 Uiso 1 1 calc R . .
C52 C 0.4617(5) 0.6354(2) 0.5607(3) 0.0778(18) Uani 1 1 d . . .
H52A H 0.5076 0.6477 0.5230 0.117 Uiso 1 1 calc R . .
H52B H 0.4148 0.6184 0.5276 0.117 Uiso 1 1 calc R . .
H52C H 0.4830 0.6049 0.6001 0.117 Uiso 1 1 calc R . .
O1A O 0.33909(14) 0.15993(10) 0.63505(13) 0.0234(4) Uani 1 1 d . . .
H1A H 0.2884 0.1482 0.6378 0.035 Uiso 1 1 calc R . .
O2A O 0.42189(14) 0.16697(10) 0.78415(13) 0.0225(4) Uani 1 1 d . . .
H2A H 0.4069 0.1604 0.7343 0.034 Uiso 1 1 calc R . .
O3A O 0.27287(14) 0.16639(10) 0.86338(13) 0.0224(4) Uani 1 1 d . . .
H3A H 0.3219 0.1655 0.8428 0.034 Uiso 1 1 calc R . .
O4A O 0.18743(14) 0.15836(9) 0.71853(13) 0.0225(4) Uani 1 1 d . . .
H4A H 0.2048 0.1566 0.7684 0.034 Uiso 1 1 calc R . .
O5A O 0.44118(15) 0.39400(13) 0.43301(16) 0.0383(6) Uani 1 1 d . . .
O6A O 0.60836(15) 0.40942(11) 0.88420(13) 0.0299(5) Uani 1 1 d . . .
O7A O 0.14582(14) 0.39940(12) 1.05450(14) 0.0310(5) Uani 1 1 d . . .
O8A O -0.00524(18) 0.39259(14) 0.59268(16) 0.0431(7) Uani 1 1 d . . .
C1A C 0.34319(19) 0.21163(13) 0.58709(17) 0.0186(6) Uani 1 1 d . . .
C2A C 0.27187(18) 0.23375(13) 0.54496(17) 0.0193(6) Uani 1 1 d . . .
C3A C 0.28154(19) 0.28555(14) 0.49646(18) 0.0215(6) Uani 1 1 d . . .
H3A2 H 0.2339 0.3012 0.4667 0.026 Uiso 1 1 calc R . .
C4A C 0.35948(19) 0.31501(14) 0.49062(17) 0.0210(6) Uani 1 1 d . . .
C5A C 0.43005(19) 0.29158(14) 0.53423(17) 0.0204(6) Uani 1 1 d . . .
H5A H 0.4833 0.3116 0.5307 0.025 Uiso 1 1 calc R . .
C6A C 0.42271(18) 0.23958(13) 0.58229(17) 0.0187(6) Uani 1 1 d . . .
C7A C 0.49841(18) 0.21601(14) 0.63152(17) 0.0194(6) Uani 1 1 d . . .
H7C H 0.5511 0.2245 0.6000 0.023 Uiso 1 1 calc R . .
H7D H 0.4933 0.1717 0.6379 0.023 Uiso 1 1 calc R . .
C8A C 0.46536(17) 0.22070(13) 0.78823(17) 0.0181(5) Uani 1 1 d . . .
C9A C 0.50449(17) 0.24494(14) 0.71780(17) 0.0194(6) Uani 1 1 d . . .
C10A C 0.54810(18) 0.29951(14) 0.72681(17) 0.0199(6) Uani 1 1 d . . .
H10A H 0.5747 0.3171 0.6793 0.024 Uiso 1 1 calc R . .
C11A C 0.55332(18) 0.32868(14) 0.80446(18) 0.0210(6) Uani 1 1 d . . .
C12A C 0.51328(18) 0.30275(14) 0.87421(18) 0.0194(6) Uani 1 1 d . . .
H12A H 0.5168 0.3223 0.9271 0.023 Uiso 1 1 calc R . .
C13A C 0.46879(18) 0.24915(14) 0.86711(17) 0.0190(6) Uani 1 1 d . . .
C14A C 0.42183(18) 0.22287(14) 0.94171(17) 0.0205(6) Uani 1 1 d . . .
H14C H 0.4530 0.2330 0.9940 0.025 Uiso 1 1 calc R . .
H14D H 0.4200 0.1783 0.9366 0.025 Uiso 1 1 calc R . .
C15A C 0.26224(19) 0.21946(14) 0.90738(16) 0.0191(6) Uani 1 1 d . . .
C16A C 0.33148(18) 0.24726(14) 0.94722(17) 0.0198(6) Uani 1 1 d . . .
C17A C 0.31649(18) 0.30019(14) 0.99232(17) 0.0208(6) Uani 1 1 d . . .
H17A H 0.3627 0.3202 1.0190 0.025 Uiso 1 1 calc R . .
C18A C 0.23516(19) 0.32418(14) 0.99884(17) 0.0207(6) Uani 1 1 d . . .
C19A C 0.16703(18) 0.29526(14) 0.95859(17) 0.0203(6) Uani 1 1 d . . .
H19A H 0.1114 0.3116 0.9629 0.024 Uiso 1 1 calc R . .
C20A C 0.18011(18) 0.24291(14) 0.91241(17) 0.0193(6) Uani 1 1 d . . .
C21A C 0.10659(18) 0.21417(14) 0.86465(17) 0.0208(6) Uani 1 1 d . . .
H21C H 0.0529 0.2226 0.8945 0.025 Uiso 1 1 calc R . .
H21D H 0.1146 0.1698 0.8631 0.025 Uiso 1 1 calc R . .
C22A C 0.14056(18) 0.21048(13) 0.70719(18) 0.0197(6) Uani 1 1 d . . .
C23A C 0.10031(18) 0.23825(14) 0.77532(17) 0.0197(6) Uani 1 1 d . . .
C24A C 0.05713(19) 0.29208(15) 0.76036(18) 0.0228(6) Uani 1 1 d . . .
H24A H 0.0309 0.3125 0.8058 0.027 Uiso 1 1 calc R . .
C25A C 0.0515(2) 0.31665(16) 0.67995(19) 0.0254(6) Uani 1 1 d . . .
C26A C 0.08925(18) 0.28658(15) 0.61297(19) 0.0231(6) Uani 1 1 d . . .
H26A H 0.0833 0.3023 0.5578 0.028 Uiso 1 1 calc R . .
C27A C 0.13533(18) 0.23396(14) 0.62575(17) 0.0202(6) Uani 1 1 d . . .
C28A C 0.18381(18) 0.20544(14) 0.55344(17) 0.0208(6) Uani 1 1 d . . .
H28C H 0.1515 0.2112 0.5006 0.025 Uiso 1 1 calc R . .
H28D H 0.1897 0.1615 0.5633 0.025 Uiso 1 1 calc R . .
C29A C 0.3714(2) 0.37065(15) 0.43880(19) 0.0251(6) Uani 1 1 d . . .
C30A C 0.2962(2) 0.39799(17) 0.3935(2) 0.0340(7) Uani 1 1 d . . .
H30C H 0.2652 0.3654 0.3639 0.041 Uiso 1 1 calc R . .
H30D H 0.3174 0.4266 0.3506 0.041 Uiso 1 1 calc R . .
C31A C 0.2340(2) 0.43151(17) 0.4508(2) 0.0380(8) Uani 1 1 d . . .
H31C H 0.1847 0.4451 0.4169 0.046 Uiso 1 1 calc R . .
H31D H 0.2127 0.4030 0.4938 0.046 Uiso 1 1 calc R . .
C32A C 0.2728(2) 0.48573(18) 0.4946(2) 0.0389(8) Uani 1 1 d . . .
H32E H 0.2909 0.5155 0.4520 0.047 Uiso 1 1 calc R . .
H32F H 0.3239 0.4727 0.5263 0.047 Uiso 1 1 calc R . .
C33A C 0.2102(3) 0.5157(2) 0.5547(3) 0.0573(11) Uani 1 1 d . . .
H33E H 0.1583 0.5269 0.5231 0.069 Uiso 1 1 calc R . .
H33F H 0.1937 0.4860 0.5981 0.069 Uiso 1 1 calc R . .
C34A C 0.2453(4) 0.5717(3) 0.5977(4) 0.0749(16) Uani 1 1 d . . .
H34G H 0.2983 0.5615 0.6269 0.112 Uiso 1 1 calc R . .
H34H H 0.2038 0.5867 0.6383 0.112 Uiso 1 1 calc R . .
H34I H 0.2563 0.6030 0.5556 0.112 Uiso 1 1 calc R . .
C35A C 0.59952(18) 0.38698(14) 0.81514(19) 0.0222(6) Uani 1 1 d . . .
C36A C 0.6365(2) 0.41729(16) 0.7380(2) 0.0293(7) Uani 1 1 d . D .
H36C H 0.6775 0.3894 0.7115 0.035 Uiso 1 1 calc R . .
H36D H 0.5901 0.4248 0.6971 0.035 Uiso 1 1 calc R . .
C37A C 0.6809(3) 0.47650(17) 0.7570(2) 0.0413(9) Uani 1 1 d D . .
H37C H 0.6399 0.5033 0.7856 0.050 Uiso 1 1 calc R C 1
H37D H 0.7276 0.4682 0.7971 0.050 Uiso 1 1 calc R C 1
C38A C 0.7178(5) 0.5110(4) 0.6822(5) 0.041(2) Uani 0.686(11) 1 d PD D 1
H38C H 0.7452 0.4823 0.6431 0.049 Uiso 0.686(11) 1 calc PR D 1
H38D H 0.7616 0.5398 0.7021 0.049 Uiso 0.686(11) 1 calc PR D 1
C39A C 0.6476(4) 0.5450(3) 0.6370(4) 0.0473(18) Uani 0.686(11) 1 d PD D 1
H39C H 0.6124 0.5670 0.6783 0.057 Uiso 0.686(11) 1 calc PR D 1
H39D H 0.6105 0.5161 0.6067 0.057 Uiso 0.686(11) 1 calc PR D 1
C40A C 0.6866(7) 0.5899(4) 0.5745(5) 0.057(2) Uani 0.686(11) 1 d PD D 1
H40D H 0.7095 0.6248 0.6051 0.086 Uiso 0.686(11) 1 calc PR D 1
H40E H 0.6428 0.6035 0.5349 0.086 Uiso 0.686(11) 1 calc PR D 1
H40F H 0.7325 0.5701 0.5436 0.086 Uiso 0.686(11) 1 calc PR D 1
C38C C 0.6890(14) 0.5063(6) 0.6699(8) 0.047(6) Uani 0.314(11) 1 d PD D 2
H38G H 0.7332 0.4843 0.6381 0.056 Uiso 0.314(11) 1 calc PR D 2
H38H H 0.6346 0.5007 0.6394 0.056 Uiso 0.314(11) 1 calc PR D 2
C39C C 0.7111(10) 0.5733(5) 0.6690(7) 0.046(4) Uani 0.314(11) 1 d PD D 2
H39G H 0.7605 0.5794 0.7066 0.055 Uiso 0.314(11) 1 calc PR D 2
H39H H 0.6628 0.5956 0.6937 0.055 Uiso 0.314(11) 1 calc PR D 2
C40C C 0.7317(16) 0.6027(9) 0.5848(10) 0.062(6) Uani 0.314(11) 1 d PD D 2
H40J H 0.7855 0.5866 0.5637 0.094 Uiso 0.314(11) 1 calc PR D 2
H40K H 0.7366 0.6465 0.5921 0.094 Uiso 0.314(11) 1 calc PR D 2
H40L H 0.6861 0.5938 0.5444 0.094 Uiso 0.314(11) 1 calc PR D 2
C41A C 0.21772(19) 0.37970(15) 1.04948(18) 0.0231(6) Uani 1 1 d . . .
C42A C 0.29086(19) 0.40903(15) 1.0959(2) 0.0263(6) Uani 1 1 d . . .
H42C H 0.3348 0.4207 1.0548 0.032 Uiso 1 1 calc R . .
H42D H 0.3164 0.3790 1.1345 0.032 Uiso 1 1 calc R . .
C43A C 0.2658(2) 0.46449(15) 1.1462(2) 0.0285(6) Uani 1 1 d . . .
H43C H 0.2245 0.4526 1.1897 0.034 Uiso 1 1 calc R . .
H43D H 0.2377 0.4939 1.1084 0.034 Uiso 1 1 calc R . .
C44A C 0.3420(2) 0.49449(16) 1.1880(2) 0.0320(7) Uani 1 1 d . . .
H44C H 0.3736 0.4639 1.2211 0.038 Uiso 1 1 calc R . .
H44D H 0.3805 0.5101 1.1441 0.038 Uiso 1 1 calc R . .
C45A C 0.3164(2) 0.54611(17) 1.2454(2) 0.0404(8) Uani 1 1 d . . .
H45C H 0.2770 0.5305 1.2885 0.048 Uiso 1 1 calc R . .
H45D H 0.2854 0.5768 1.2120 0.048 Uiso 1 1 calc R . .
C46A C 0.3917(3) 0.5763(3) 1.2890(4) 0.0643(13) Uani 1 1 d . . .
H46D H 0.4227 0.5462 1.3224 0.096 Uiso 1 1 calc R . .
H46E H 0.3712 0.6085 1.3259 0.096 Uiso 1 1 calc R . .
H46F H 0.4298 0.5935 1.2468 0.096 Uiso 1 1 calc R . .
C47A C 0.0076(2) 0.37556(17) 0.6632(2) 0.0327(8) Uani 1 1 d . . .
C48A C -0.0179(4) 0.4137(2) 0.7385(3) 0.0581(13) Uani 1 1 d . . .
H48C H -0.0575 0.3900 0.7736 0.070 Uiso 1 1 calc R . .
H48D H 0.0334 0.4222 0.7727 0.070 Uiso 1 1 calc R . .
C49A C -0.0599(3) 0.4732(2) 0.7156(3) 0.0544(11) Uani 1 1 d . . .
H49C H -0.1038 0.4651 0.6724 0.065 Uiso 1 1 calc R . .
H49D H -0.0894 0.4887 0.7659 0.065 Uiso 1 1 calc R . .
C50A C -0.0023(3) 0.5225(2) 0.6832(3) 0.0562(11) Uani 1 1 d . . .
H50C H 0.0296 0.5067 0.6345 0.067 Uiso 1 1 calc R . .
H50D H 0.0396 0.5327 0.7275 0.067 Uiso 1 1 calc R . .
C51A C -0.0485(4) 0.5799(2) 0.6568(3) 0.0619(12) Uani 1 1 d . . .
H51C H -0.0927 0.5691 0.6150 0.074 Uiso 1 1 calc R . .
H51D H -0.0776 0.5968 0.7065 0.074 Uiso 1 1 calc R . .
C52A C 0.0072(5) 0.6279(3) 0.6201(5) 0.092(2) Uani 1 1 d . . .
H52D H 0.0470 0.6425 0.6630 0.138 Uiso 1 1 calc R . .
H52E H -0.0281 0.6615 0.6003 0.138 Uiso 1 1 calc R . .
H52F H 0.0390 0.6111 0.5729 0.138 Uiso 1 1 calc R . .
O1G O 0.2709(2) 0.49532(17) 0.93891(18) 0.0595(8) Uani 1 1 d . . .
C1G C 0.2945(2) 0.48592(18) 0.8675(2) 0.0383(8) Uani 1 1 d . . .
C2G C 0.3635(2) 0.52326(17) 0.8258(2) 0.0364(7) Uani 1 1 d . . .
H2G H 0.3340 0.5484 0.7824 0.044 Uiso 1 1 calc R . .
C3G C 0.4260(2) 0.48280(19) 0.7777(3) 0.0428(8) Uani 1 1 d . . .
H3G1 H 0.4626 0.5085 0.7422 0.051 Uiso 1 1 calc R . .
H3G2 H 0.4630 0.4615 0.8185 0.051 Uiso 1 1 calc R . .
C4G C 0.3819(2) 0.43651(18) 0.7227(2) 0.0382(8) Uani 1 1 d . . .
H4G1 H 0.4251 0.4110 0.6950 0.046 Uiso 1 1 calc R . .
H4G2 H 0.3491 0.4576 0.6783 0.046 Uiso 1 1 calc R . .
C5G C 0.3220(2) 0.39629(18) 0.7729(2) 0.0389(8) Uani 1 1 d . . .
H5G H 0.3560 0.3762 0.8182 0.047 Uiso 1 1 calc R . .
C6G C 0.2553(2) 0.43668(19) 0.8152(2) 0.0400(8) Uani 1 1 d . . .
H6G1 H 0.2188 0.4551 0.7715 0.048 Uiso 1 1 calc R . .
H6G2 H 0.2187 0.4114 0.8514 0.048 Uiso 1 1 calc R . .
C7G C 0.2814(3) 0.3475(2) 0.7203(3) 0.0546(11) Uani 1 1 d . . .
H7G1 H 0.2442 0.3660 0.6780 0.082 Uiso 1 1 calc R . .
H7G2 H 0.2479 0.3208 0.7563 0.082 Uiso 1 1 calc R . .
H7G3 H 0.3257 0.3240 0.6922 0.082 Uiso 1 1 calc R . .
C8G C 0.4062(3) 0.56822(19) 0.8868(3) 0.0465(9) Uani 1 1 d . . .
H8G H 0.3599 0.5882 0.9193 0.056 Uiso 1 1 calc R . .
C9G C 0.4526(4) 0.6177(2) 0.8391(3) 0.0671(14) Uani 1 1 d . . .
H9G1 H 0.4780 0.6462 0.8791 0.101 Uiso 1 1 calc R . .
H9G2 H 0.4124 0.6391 0.8027 0.101 Uiso 1 1 calc R . .
H9G3 H 0.4975 0.5996 0.8049 0.101 Uiso 1 1 calc R . .
C10G C 0.4653(3) 0.5376(2) 0.9504(3) 0.0565(11) Uani 1 1 d . . .
H10B H 0.4338 0.5065 0.9809 0.085 Uiso 1 1 calc R . .
H10C H 0.4868 0.5678 0.9902 0.085 Uiso 1 1 calc R . .
H10D H 0.5131 0.5190 0.9209 0.085 Uiso 1 1 calc R . .
O1H O 0.2377(3) 0.6567(2) 0.7804(3) 0.0882(14) Uani 1 1 d . . .
C1H C 0.1841(4) 0.6758(3) 0.8262(3) 0.0622(13) Uani 1 1 d . . .
C2H C 0.1652(3) 0.7433(2) 0.8339(3) 0.0502(10) Uani 1 1 d . . .
H2H H 0.1887 0.7561 0.8895 0.060 Uiso 1 1 calc R . .
C3H C 0.0687(3) 0.7538(2) 0.8384(3) 0.0526(10) Uani 1 1 d . . .
H3H1 H 0.0577 0.7968 0.8511 0.063 Uiso 1 1 calc R . .
H3H2 H 0.0429 0.7446 0.7831 0.063 Uiso 1 1 calc R . .
C4H C 0.0266(4) 0.7147(3) 0.9052(3) 0.0653(13) Uani 1 1 d . . .
H4H1 H 0.0503 0.7250 0.9610 0.078 Uiso 1 1 calc R . .
H4H2 H -0.0351 0.7231 0.9061 0.078 Uiso 1 1 calc R . .
C5H C 0.0410(5) 0.6480(3) 0.8877(4) 0.0776(17) Uani 1 1 d . . .
H5H H 0.0166 0.6387 0.8311 0.093 Uiso 1 1 calc R . .
C6H C 0.1353(5) 0.6350(3) 0.8851(4) 0.0817(18) Uani 1 1 d . . .
H6H1 H 0.1438 0.5925 0.8677 0.098 Uiso 1 1 calc R . .
H6H2 H 0.1590 0.6395 0.9424 0.098 Uiso 1 1 calc R . .
C7H C -0.0041(7) 0.6074(4) 0.9529(5) 0.126(3) Uani 1 1 d . . .
H7H1 H 0.0165 0.6173 1.0093 0.189 Uiso 1 1 calc R . .
H7H2 H 0.0081 0.5649 0.9407 0.189 Uiso 1 1 calc R . .
H7H3 H -0.0656 0.6142 0.9498 0.189 Uiso 1 1 calc R . .
C8H C 0.2105(3) 0.7824(2) 0.7676(3) 0.0558(11) Uani 1 1 d . . .
H8H H 0.2718 0.7705 0.7690 0.067 Uiso 1 1 calc R . .
C9H C 0.2077(4) 0.8493(3) 0.7842(5) 0.087(2) Uani 1 1 d . . .
H9H1 H 0.2450 0.8702 0.7447 0.131 Uiso 1 1 calc R . .
H9H2 H 0.2268 0.8573 0.8417 0.131 Uiso 1 1 calc R . .
H9H3 H 0.1493 0.8639 0.7770 0.131 Uiso 1 1 calc R . .
C10H C 0.1791(4) 0.7707(3) 0.6790(3) 0.0696(14) Uani 1 1 d . . .
H10E H 0.1203 0.7847 0.6734 0.104 Uiso 1 1 calc R . .
H10F H 0.1817 0.7273 0.6671 0.104 Uiso 1 1 calc R . .
H10G H 0.2150 0.7925 0.6391 0.104 Uiso 1 1 calc R . .

loop_
_atom_site_aniso_label
_atom_site_aniso_U_11
_atom_site_aniso_U_22
_atom_site_aniso_U_33
_atom_site_aniso_U_23
_atom_site_aniso_U_13
_atom_site_aniso_U_12
O1 0.0228(11) 0.0237(11) 0.0309(11) 0.0031(9) 0.0008(9) -0.0052(9)
O2 0.0239(11) 0.0275(11) 0.0263(11) -0.0019(9) 0.0025(9) -0.0057(9)
O3 0.0196(10) 0.0215(10) 0.0276(11) -0.0003(9) 0.0045(8) 0.0009(8)
O4 0.0245(11) 0.0216(10) 0.0270(11) 0.0000(9) 0.0011(9) 0.0000(9)
O5 0.0294(12) 0.0406(14) 0.0354(12) 0.0119(11) 0.0031(10) -0.0087(11)
O6 0.0415(14) 0.0409(14) 0.0271(11) -0.0065(11) 0.0029(10) -0.0168(12)
O7 0.0412(15) 0.0417(15) 0.0412(14) -0.0092(12) 0.0102(11) 0.0099(12)
O8 0.0446(15) 0.0528(17) 0.0298(12) 0.0104(12) -0.0023(11) 0.0177(13)
C1 0.0215(14) 0.0234(15) 0.0171(12) -0.0041(11) 0.0046(10) -0.0022(12)
C2 0.0181(14) 0.0270(15) 0.0187(13) -0.0029(12) 0.0039(10) -0.0024(12)
C3 0.0208(14) 0.0307(16) 0.0182(13) 0.0007(12) 0.0024(11) -0.0009(12)
C4 0.0232(14) 0.0293(16) 0.0184(13) 0.0003(12) 0.0034(11) -0.0010(13)
C5 0.0194(14) 0.0284(16) 0.0206(13) -0.0027(12) 0.0051(11) -0.0048(12)
C6 0.0179(13) 0.0257(15) 0.0183(13) -0.0039(11) 0.0038(10) -0.0014(12)
C7 0.0192(14) 0.0273(15) 0.0209(13) -0.0024(12) 0.0051(11) 0.0011(12)
C8 0.0152(13) 0.0254(15) 0.0224(13) 0.0016(12) 0.0018(10) 0.0007(12)
C9 0.0149(13) 0.0294(16) 0.0183(12) -0.0018(12) 0.0009(10) 0.0003(12)
C10 0.0171(13) 0.0285(16) 0.0205(13) 0.0027(12) 0.0015(10) -0.0007(12)
C11 0.0165(13) 0.0285(16) 0.0207(13) 0.0013(12) -0.0019(10) -0.0037(12)
C12 0.0176(13) 0.0320(16) 0.0194(13) -0.0011(12) -0.0001(10) -0.0008(12)
C13 0.0155(13) 0.0283(15) 0.0201(13) 0.0036(12) 0.0008(11) 0.0006(12)
C14 0.0185(13) 0.0265(15) 0.0193(12) 0.0042(11) 0.0010(10) -0.0002(12)
C15 0.0190(13) 0.0206(13) 0.0184(12) 0.0035(11) 0.0054(10) -0.0011(11)
C16 0.0199(14) 0.0256(15) 0.0181(13) 0.0070(11) 0.0038(10) -0.0006(12)
C17 0.0217(14) 0.0292(16) 0.0179(13) 0.0012(12) 0.0026(11) -0.0021(12)
C18 0.0272(15) 0.0254(15) 0.0200(13) 0.0029(12) 0.0048(11) 0.0020(13)
C19 0.0213(14) 0.0270(15) 0.0203(13) 0.0044(12) 0.0074(11) 0.0032(12)
C20 0.0185(14) 0.0251(15) 0.0192(13) 0.0052(11) 0.0042(10) 0.0000(12)
C21 0.0143(13) 0.0284(16) 0.0222(13) 0.0021(12) 0.0054(10) -0.0010(12)
C22 0.0167(13) 0.0222(14) 0.0233(13) -0.0006(12) 0.0006(11) -0.0046(11)
C23 0.0135(13) 0.0270(15) 0.0236(14) 0.0009(12) 0.0013(10) -0.0026(12)
C24 0.0149(13) 0.0326(16) 0.0236(14) 0.0009(13) 0.0020(11) 0.0019(12)
C25 0.0166(13) 0.0335(17) 0.0260(14) 0.0042(13) -0.0003(11) 0.0007(13)
C26 0.0172(14) 0.0336(17) 0.0215(14) 0.0030(12) -0.0009(11) -0.0016(12)
C27 0.0158(13) 0.0270(15) 0.0212(13) -0.0008(12) 0.0009(10) -0.0069(12)
C28 0.0194(14) 0.0306(16) 0.0189(13) -0.0020(12) 0.0005(11) -0.0053(12)
C29 0.0286(17) 0.0352(18) 0.0291(16) 0.0045(14) 0.0047(13) -0.0036(14)
C30 0.042(2) 0.048(2) 0.051(2) 0.0191(19) -0.0066(17) -0.0074(18)
C31 0.047(2) 0.058(3) 0.062(3) 0.023(2) -0.002(2) -0.002(2)
C32 0.059(3) 0.060(3) 0.076(3) 0.009(3) 0.002(2) -0.008(2)
C33 0.067(3) 0.063(3) 0.121(5) -0.021(3) -0.006(3) -0.001(3)
C34 0.091(5) 0.079(4) 0.116(6) -0.023(4) 0.017(4) 0.005(4)
C35 0.0240(15) 0.0329(17) 0.0215(14) 0.0029(13) -0.0015(11) -0.0053(13)
C36 0.0279(16) 0.0319(16) 0.0245(14) 0.0021(13) 0.0032(12) -0.0071(13)
C37 0.064(3) 0.032(2) 0.051(2) -0.0071(17) 0.028(2) -0.0162(19)
C38 0.064(3) 0.033(2) 0.069(3) 0.008(2) 0.040(2) -0.0007(19)
C39 0.067(4) 0.038(3) 0.040(3) -0.016(2) 0.021(3) -0.025(3)
C40 0.095(7) 0.045(4) 0.046(4) -0.011(3) 0.025(4) -0.036(5)
C38B 0.064(3) 0.033(2) 0.069(3) 0.008(2) 0.040(2) -0.0007(19)
C39B 0.078(10) 0.052(8) 0.038(6) -0.009(6) 0.020(6) -0.023(7)
C40B 0.096(13) 0.034(6) 0.034(6) -0.002(5) 0.025(8) -0.004(8)
C41 0.0388(18) 0.0302(16) 0.0239(14) -0.0018(13) 0.0085(13) 0.0029(14)
C42 0.055(2) 0.041(2) 0.063(3) -0.016(2) -0.006(2) -0.0040(19)
C43 0.089(4) 0.044(2) 0.066(3) -0.016(2) -0.002(3) -0.005(2)
C44 0.143(7) 0.060(4) 0.111(5) -0.010(4) -0.048(5) -0.027(4)
C45 0.132(8) 0.097(6) 0.191(10) -0.043(7) 0.004(7) -0.023(6)
C46 0.088(7) 0.193(14) 0.38(2) -0.128(15) -0.017(10) -0.029(8)
C47 0.0205(15) 0.0400(19) 0.0279(15) 0.0069(14) -0.0016(12) 0.0050(14)
C48 0.0329(17) 0.042(2) 0.0327(16) 0.0069(15) -0.0004(13) 0.0157(15)
C49 0.043(2) 0.0360(18) 0.0397(18) 0.0028(15) -0.0026(15) 0.0058(16)
C50 0.063(2) 0.0341(18) 0.0338(17) 0.0077(15) 0.0092(16) 0.0035(17)
C51 0.095(4) 0.045(2) 0.041(2) 0.0013(18) -0.003(2) -0.008(2)
C52 0.139(6) 0.046(3) 0.048(2) 0.000(2) 0.016(3) -0.012(3)
O1A 0.0225(11) 0.0202(10) 0.0275(10) 0.0060(9) -0.0008(9) -0.0023(9)
O2A 0.0260(11) 0.0205(10) 0.0210(10) -0.0003(8) 0.0036(8) -0.0024(9)
O3A 0.0233(11) 0.0199(10) 0.0240(10) -0.0010(9) 0.0041(8) 0.0004(9)
O4A 0.0278(11) 0.0180(10) 0.0218(10) 0.0000(8) 0.0008(9) 0.0001(9)
O5A 0.0308(13) 0.0393(14) 0.0449(14) 0.0182(12) 0.0088(11) -0.0053(12)
O6A 0.0312(12) 0.0344(13) 0.0242(10) -0.0021(9) -0.0008(9) -0.0091(10)
O7A 0.0244(11) 0.0360(13) 0.0327(11) -0.0106(10) 0.0047(9) 0.0016(10)
O8A 0.0513(16) 0.0458(16) 0.0321(13) 0.0032(12) -0.0075(11) 0.0227(14)
C1A 0.0221(14) 0.0157(13) 0.0181(12) -0.0001(10) 0.0017(11) 0.0001(11)
C2A 0.0209(14) 0.0200(14) 0.0171(12) -0.0033(11) 0.0024(10) -0.0023(11)
C3A 0.0226(14) 0.0243(15) 0.0177(12) -0.0005(11) 0.0005(11) 0.0019(12)
C4A 0.0233(14) 0.0222(14) 0.0175(12) 0.0021(11) 0.0038(10) -0.0010(12)
C5A 0.0224(14) 0.0211(14) 0.0178(12) 0.0000(11) 0.0044(10) -0.0009(12)
C6A 0.0198(14) 0.0207(14) 0.0155(12) -0.0016(11) 0.0012(10) 0.0024(11)
C7A 0.0177(13) 0.0225(14) 0.0180(12) 0.0005(11) 0.0021(10) 0.0009(11)
C8A 0.0164(13) 0.0180(13) 0.0200(12) 0.0000(11) 0.0017(10) 0.0005(11)
C9A 0.0164(13) 0.0219(14) 0.0198(13) 0.0017(11) 0.0015(10) 0.0040(11)
C10A 0.0157(13) 0.0261(15) 0.0178(12) 0.0015(11) 0.0017(10) -0.0002(11)
C11A 0.0174(13) 0.0234(15) 0.0222(13) 0.0001(12) 0.0000(10) 0.0016(12)
C12A 0.0173(13) 0.0227(14) 0.0183(12) -0.0003(11) -0.0004(10) 0.0019(11)
C13A 0.0163(13) 0.0225(14) 0.0182(13) 0.0023(11) 0.0005(10) 0.0034(11)
C14A 0.0193(13) 0.0249(14) 0.0174(12) 0.0032(11) 0.0030(10) 0.0006(12)
C15A 0.0220(14) 0.0205(14) 0.0150(12) 0.0045(11) 0.0027(10) 0.0015(12)
C16A 0.0202(14) 0.0236(14) 0.0154(12) 0.0033(11) 0.0033(10) 0.0008(12)
C17A 0.0199(14) 0.0262(15) 0.0165(12) 0.0021(11) 0.0025(10) -0.0024(12)
C18A 0.0221(14) 0.0228(14) 0.0172(12) 0.0018(11) 0.0055(10) 0.0004(12)
C19A 0.0187(13) 0.0250(15) 0.0172(12) 0.0027(11) 0.0022(10) 0.0019(12)
C20A 0.0197(14) 0.0221(14) 0.0161(12) 0.0053(11) 0.0017(10) -0.0018(11)
C21A 0.0185(13) 0.0233(15) 0.0207(13) 0.0019(11) 0.0012(10) -0.0018(11)
C22A 0.0164(13) 0.0193(14) 0.0233(13) -0.0005(11) 0.0002(10) -0.0017(11)
C23A 0.0154(13) 0.0243(15) 0.0193(13) 0.0015(11) 0.0013(10) -0.0047(11)
C24A 0.0191(13) 0.0275(15) 0.0216(13) 0.0001(12) -0.0003(11) 0.0015(12)
C25A 0.0209(14) 0.0293(16) 0.0258(14) 0.0015(13) -0.0011(11) 0.0049(13)
C26A 0.0179(13) 0.0297(16) 0.0216(13) 0.0033(12) -0.0018(11) -0.0006(12)
C27A 0.0183(13) 0.0236(14) 0.0186(13) -0.0021(11) 0.0001(10) -0.0038(12)
C28A 0.0209(14) 0.0224(14) 0.0191(13) -0.0019(11) -0.0015(11) -0.0026(12)
C29A 0.0266(16) 0.0272(16) 0.0216(14) 0.0064(12) 0.0044(11) 0.0011(13)
C30A 0.0378(18) 0.0318(17) 0.0322(16) 0.0100(14) -0.0058(13) -0.0040(14)
C31A 0.0317(17) 0.0323(17) 0.050(2) 0.0063(15) -0.0031(15) 0.0021(14)
C32A 0.0368(18) 0.0411(19) 0.0386(18) 0.0041(15) -0.0045(14) 0.0004(15)
C33A 0.059(3) 0.054(3) 0.059(3) -0.006(2) 0.005(2) 0.013(2)
C34A 0.096(4) 0.059(3) 0.070(3) -0.018(3) -0.005(3) 0.016(3)
C35A 0.0171(13) 0.0240(15) 0.0255(14) -0.0008(12) -0.0014(11) -0.0021(12)
C36A 0.0310(16) 0.0283(16) 0.0285(15) 0.0020(13) 0.0014(12) -0.0042(13)
C37A 0.050(2) 0.0286(18) 0.045(2) -0.0062(15) 0.0181(17) -0.0119(16)
C38A 0.037(5) 0.030(3) 0.055(4) 0.003(3) 0.025(3) -0.014(3)
C39A 0.063(4) 0.040(3) 0.039(3) 0.008(2) 0.013(3) -0.011(3)
C40A 0.089(7) 0.041(4) 0.043(4) 0.007(3) 0.025(4) -0.002(4)
C38C 0.038(12) 0.020(7) 0.084(14) -0.003(7) 0.046(9) -0.009(7)
C39C 0.073(9) 0.031(6) 0.033(6) -0.010(5) 0.026(6) -0.024(6)
C40C 0.100(17) 0.043(9) 0.044(9) 0.017(7) 0.028(10) -0.017(10)
C41A 0.0225(14) 0.0270(14) 0.0198(13) 0.0002(11) 0.0044(11) -0.0003(12)
C42A 0.0208(13) 0.0283(15) 0.0297(14) -0.0060(12) 0.0001(11) 0.0012(12)
C43A 0.0254(14) 0.0293(15) 0.0309(15) -0.0060(12) -0.0003(12) -0.0016(12)
C44A 0.0263(15) 0.0324(16) 0.0372(16) -0.0023(14) -0.0033(12) -0.0042(13)
C45A 0.0397(19) 0.0321(17) 0.049(2) -0.0080(15) -0.0077(16) -0.0033(15)
C46A 0.053(3) 0.062(3) 0.078(3) -0.029(3) -0.012(2) -0.015(2)
C47A 0.0294(17) 0.0365(19) 0.0322(17) 0.0033(15) -0.0008(14) 0.0126(15)
C48A 0.086(3) 0.049(3) 0.039(2) 0.0078(19) 0.020(2) 0.036(3)
C49A 0.061(3) 0.050(2) 0.052(2) 0.0040(19) 0.013(2) 0.022(2)
C50A 0.054(3) 0.055(3) 0.060(3) -0.006(2) -0.004(2) 0.007(2)
C51A 0.069(3) 0.047(2) 0.069(3) -0.004(2) 0.004(2) 0.010(2)
C52A 0.092(5) 0.058(3) 0.126(6) 0.003(4) 0.030(4) 0.002(3)
O1G 0.067(2) 0.069(2) 0.0421(15) -0.0028(15) 0.0190(14) -0.0078(17)
C1G 0.0379(18) 0.042(2) 0.0347(17) 0.0055(15) 0.0050(14) 0.0048(16)
C2G 0.0399(18) 0.0350(18) 0.0342(16) 0.0073(14) 0.0027(14) -0.0009(15)
C3G 0.0326(18) 0.046(2) 0.050(2) -0.0011(17) 0.0079(15) -0.0028(16)
C4G 0.0345(18) 0.0416(19) 0.0385(18) -0.0002(15) 0.0052(14) 0.0014(15)
C5G 0.0344(18) 0.0401(19) 0.0420(18) 0.0048(16) -0.0013(14) -0.0020(15)
C6G 0.0295(17) 0.050(2) 0.0408(18) 0.0039(16) 0.0073(14) -0.0044(16)
C7G 0.046(2) 0.049(2) 0.069(3) -0.016(2) 0.007(2) -0.010(2)
C8G 0.054(2) 0.042(2) 0.044(2) -0.0009(17) -0.0052(18) -0.0030(18)
C9G 0.090(4) 0.045(2) 0.067(3) 0.005(2) -0.006(3) -0.016(3)
C10G 0.063(3) 0.058(3) 0.048(2) 0.002(2) -0.011(2) -0.005(2)
O1H 0.101(3) 0.086(3) 0.078(3) -0.005(2) 0.020(2) 0.047(3)
C1H 0.070(3) 0.063(3) 0.054(3) -0.002(2) -0.005(2) 0.025(3)
C2H 0.044(2) 0.060(3) 0.046(2) -0.0112(19) 0.0002(17) 0.007(2)
C3H 0.045(2) 0.054(3) 0.060(3) 0.001(2) 0.0102(19) 0.0072(19)
C4H 0.070(3) 0.061(3) 0.064(3) 0.007(2) 0.017(2) 0.001(3)
C5H 0.109(5) 0.062(3) 0.062(3) 0.006(3) 0.019(3) -0.007(3)
C6H 0.123(5) 0.059(3) 0.064(3) 0.004(3) 0.001(3) 0.027(3)
C7H 0.176(9) 0.084(5) 0.118(6) 0.039(5) 0.046(6) -0.018(6)
C8H 0.040(2) 0.063(3) 0.064(3) -0.009(2) 0.0096(19) 0.000(2)
C9H 0.076(4) 0.070(4) 0.116(5) -0.030(4) 0.039(4) -0.026(3)
C10H 0.082(4) 0.066(3) 0.062(3) 0.004(3) 0.013(3) -0.008(3)

loop_
_atom_type_symbol
_atom_type_description
_atom_type_scat_dispersion_real
_atom_type_scat_dispersion_imag
_atom_type_scat_source
C C 0.0033 0.0000 'International Tables Vol C Tables 4.2.6.8 and 6.1.1.4'
H H 0.0000 0.0000 'International Tables Vol C Tables 4.2.6.8 and 6.1.1.4'
O O 0.0106 0.0000 'International Tables Vol C Tables 4.2.6.8 and 6.1.1.4'

loop_
_geom_angle_atom_site_label_1
_geom_angle_atom_site_label_2
_geom_angle_atom_site_label_3
_geom_angle
_geom_angle_site_symmetry_1
_geom_angle_site_symmetry_3
_geom_angle_publ_flag
C1 O1 H1 109.5 . . ?
C8 O2 H2 109.5 . . ?
C15 O3 H3 109.5 . . ?
C22 O4 H4 109.5 . . ?
O1 C1 C2 121.0(3) . . ?
O1 C1 C6 116.9(3) . . ?
C2 C1 C6 122.1(3) . . ?
C3 C2 C1 117.9(3) . . ?
C3 C2 C28 119.3(3) . . ?
C1 C2 C28 122.7(3) . . ?
C2 C3 C4 121.3(3) . . ?
C2 C3 H3A1 119.3 . . ?
C4 C3 H3A1 119.3 . . ?
C5 C4 C3 119.1(3) . . ?
C5 C4 C29 118.9(3) . . ?
C3 C4 C29 122.0(3) . . ?
C6 C5 C4 121.5(3) . . ?
C6 C5 H5 119.2 . . ?
C4 C5 H5 119.2 . . ?
C5 C6 C1 118.0(3) . . ?
C5 C6 C7 120.9(3) . . ?
C1 C6 C7 121.0(3) . . ?
C9 C7 C6 111.7(2) . . ?
C9 C7 H7A 109.3 . . ?
C6 C7 H7A 109.3 . . ?
C9 C7 H7B 109.3 . . ?
C6 C7 H7B 109.3 . . ?
H7A C7 H7B 107.9 . . ?
O2 C8 C9 121.4(3) . . ?
O2 C8 C13 117.0(3) . . ?
C9 C8 C13 121.6(3) . . ?
C10 C9 C8 117.8(3) . . ?
C10 C9 C7 120.1(3) . . ?
C8 C9 C7 122.1(3) . . ?
C9 C10 C11 121.9(3) . . ?
C9 C10 H10 119.0 . . ?
C11 C10 H10 119.0 . . ?
C10 C11 C12 119.0(3) . . ?
C10 C11 C35 122.0(3) . . ?
C12 C11 C35 119.0(3) . . ?
C13 C12 C11 120.7(3) . . ?
C13 C12 H12 119.7 . . ?
C11 C12 H12 119.7 . . ?
C12 C13 C8 118.9(3) . . ?
C12 C13 C14 120.6(3) . . ?
C8 C13 C14 120.4(3) . . ?
C16 C14 C13 111.3(2) . . ?
C16 C14 H14A 109.4 . . ?
C13 C14 H14A 109.4 . . ?
C16 C14 H14B 109.4 . . ?
C13 C14 H14B 109.4 . . ?
H14A C14 H14B 108.0 . . ?
O3 C15 C16 120.6(3) . . ?
O3 C15 C20 117.1(3) . . ?
C16 C15 C20 122.3(3) . . ?
C17 C16 C15 117.8(3) . . ?
C17 C16 C14 119.5(3) . . ?
C15 C16 C14 122.7(3) . . ?
C16 C17 C18 121.3(3) . . ?
C16 C17 H17 119.4 . . ?
C18 C17 H17 119.4 . . ?
C19 C18 C17 119.5(3) . . ?
C19 C18 C41 119.4(3) . . ?
C17 C18 C41 121.1(3) . . ?
C18 C19 C20 121.4(3) . . ?
C18 C19 H19 119.3 . . ?
C20 C19 H19 119.3 . . ?
C19 C20 C15 117.7(3) . . ?
C19 C20 C21 121.1(3) . . ?
C15 C20 C21 121.1(3) . . ?
C20 C21 C23 111.3(2) . . ?
C20 C21 H21A 109.4 . . ?
C23 C21 H21A 109.4 . . ?
C20 C21 H21B 109.4 . . ?
C23 C21 H21B 109.4 . . ?
H21A C21 H21B 108.0 . . ?
O4 C22 C23 120.5(3) . . ?
O4 C22 C27 117.7(3) . . ?
C23 C22 C27 121.8(3) . . ?
C24 C23 C22 118.2(3) . . ?
C24 C23 C21 119.4(3) . . ?
C22 C23 C21 122.3(3) . . ?
C23 C24 C25 121.5(3) . . ?
C23 C24 H24 119.2 . . ?
C25 C24 H24 119.2 . . ?
C24 C25 C26 118.7(3) . . ?
C24 C25 C47 122.0(3) . . ?
C26 C25 C47 119.3(3) . . ?
C27 C26 C25 121.4(3) . . ?
C27 C26 H26 119.3 . . ?
C25 C26 H26 119.3 . . ?
C26 C27 C22 118.3(3) . . ?
C26 C27 C28 119.9(3) . . ?
C22 C27 C28 121.7(3) . . ?
C27 C28 C2 111.7(2) . . ?
C27 C28 H28A 109.3 . . ?
C2 C28 H28A 109.3 . . ?
C27 C28 H28B 109.3 . . ?
C2 C28 H28B 109.3 . . ?
H28A C28 H28B 107.9 . . ?
O5 C29 C4 121.4(3) . . ?
O5 C29 C30 120.6(3) . . ?
C4 C29 C30 117.9(3) . . ?
C31 C30 C29 114.2(3) . . ?
C31 C30 H30A 108.7 . . ?
C29 C30 H30A 108.7 . . ?
C31 C30 H30B 108.7 . . ?
C29 C30 H30B 108.7 . . ?
H30A C30 H30B 107.6 . . ?
C32 C31 C30 112.7(4) . . ?
C32 C31 H31A 109.1 . . ?
C30 C31 H31A 109.0 . . ?
C32 C31 H31B 109.1 . . ?
C30 C31 H31B 109.0 . . ?
H31A C31 H31B 107.8 . . ?
C31 C32 C33 112.5(5) . . ?
C31 C32 H32A 109.1 . . ?
C33 C32 H32A 109.1 . . ?
C31 C32 H32B 109.1 . . ?
C33 C32 H32B 109.1 . . ?
H32A C32 H32B 107.8 . . ?
C34 C33 C32 115.3(6) . . ?
C34 C33 H33A 108.5 . . ?
C32 C33 H33A 108.5 . . ?
C34 C33 H33B 108.5 . . ?
C32 C33 H33B 108.5 . . ?
H33A C33 H33B 107.5 . . ?
C33 C34 H34A 109.5 . . ?
C33 C34 H34B 109.5 . . ?
H34A C34 H34B 109.5 . . ?
C33 C34 H34C 109.5 . . ?
H34A C34 H34C 109.5 . . ?
H34B C34 H34C 109.5 . . ?
O6 C35 C11 120.5(3) . . ?
O6 C35 C36 121.0(3) . . ?
C11 C35 C36 118.4(3) . . ?
C37 C36 C35 114.2(3) . . ?
C37 C36 H36A 108.7 . . ?
C35 C36 H36A 108.7 . . ?
C37 C36 H36B 108.7 . . ?
C35 C36 H36B 108.7 . . ?
H36A C36 H36B 107.6 . . ?
C36 C37 C38 112.3(3) . . ?
C36 C37 H37A 109.1 . . ?
C38 C37 H37A 109.1 . . ?
C36 C37 H37B 109.1 . . ?
C38 C37 H37B 109.1 . . ?
H37A C37 H37B 107.9 . . ?
C39 C38 C37 117.7(4) . . ?
C39 C38 H38A 107.9 . . ?
C37 C38 H38A 107.9 . . ?
C39 C38 H38B 107.9 . . ?
C37 C38 H38B 107.9 . . ?
H38A C38 H38B 107.2 . . ?
C38 C39 C40 115.5(5) . . ?
C38 C39 H39A 108.4 . . ?
C40 C39 H39A 108.4 . . ?
C38 C39 H39B 108.4 . . ?
C40 C39 H39B 108.4 . . ?
H39A C39 H39B 107.5 . . ?
C40B C39B H39E 109.6 . . ?
C40B C39B H39F 109.6 . . ?
H39E C39B H39F 108.1 . . ?
C39B C40B H40G 109.5 . . ?
C39B C40B H40H 109.5 . . ?
H40G C40B H40H 109.5 . . ?
C39B C40B H40I 109.5 . . ?
H40G C40B H40I 109.5 . . ?
H40H C40B H40I 109.5 . . ?
O7 C41 C18 120.1(3) . . ?
O7 C41 C42 121.0(3) . . ?
C18 C41 C42 118.9(3) . . ?
C41 C42 C43 112.9(4) . . ?
C41 C42 H42A 109.0 . . ?
C43 C42 H42A 109.0 . . ?
C41 C42 H42B 109.0 . . ?
C43 C42 H42B 109.0 . . ?
H42A C42 H42B 107.8 . . ?
C42 C43 C44 110.5(5) . . ?
C42 C43 H43A 109.5 . . ?
C44 C43 H43A 109.5 . . ?
C42 C43 H43B 109.5 . . ?
C44 C43 H43B 109.5 . . ?
H43A C43 H43B 108.1 . . ?
C45 C44 C43 112.0(8) . . ?
C45 C44 H44A 109.2 . . ?
C43 C44 H44A 109.2 . . ?
C45 C44 H44B 109.2 . . ?
C43 C44 H44B 109.2 . . ?
H44A C44 H44B 107.9 . . ?
C44 C45 C46 112.7(10) . . ?
C44 C45 H45A 109.0 . . ?
C46 C45 H45A 109.0 . . ?
C44 C45 H45B 109.0 . . ?
C46 C45 H45B 109.0 . . ?
H45A C45 H45B 107.8 . . ?
C45 C46 H46A 109.5 . . ?
C45 C46 H46B 109.5 . . ?
H46A C46 H46B 109.5 . . ?
C45 C46 H46C 109.5 . . ?
H46A C46 H46C 109.5 . . ?
H46B C46 H46C 109.5 . . ?
O8 C47 C25 120.2(3) . . ?
O8 C47 C48 119.3(3) . . ?
C25 C47 C48 120.5(3) . . ?
C47 C48 C49 112.3(3) . . ?
C47 C48 H48A 109.2 . . ?
C49 C48 H48A 109.2 . . ?
C47 C48 H48B 109.2 . . ?
C49 C48 H48B 109.2 . . ?
H48A C48 H48B 107.9 . . ?
C50 C49 C48 113.1(3) . . ?
C50 C49 H49A 109.0 . . ?
C48 C49 H49A 109.0 . . ?
C50 C49 H49B 109.0 . . ?
C48 C49 H49B 109.0 . . ?
H49A C49 H49B 107.8 . . ?
C49 C50 C51 112.8(4) . . ?
C49 C50 H50A 109.0 . . ?
C51 C50 H50A 109.0 . . ?
C49 C50 H50B 109.0 . . ?
C51 C50 H50B 109.0 . . ?
H50A C50 H50B 107.8 . . ?
C52 C51 C50 114.2(5) . . ?
C52 C51 H51A 108.7 . . ?
C50 C51 H51A 108.7 . . ?
C52 C51 H51B 108.7 . . ?
C50 C51 H51B 108.7 . . ?
H51A C51 H51B 107.6 . . ?
C51 C52 H52A 109.5 . . ?
C51 C52 H52B 109.5 . . ?
H52A C52 H52B 109.5 . . ?
C51 C52 H52C 109.5 . . ?
H52A C52 H52C 109.5 . . ?
H52B C52 H52C 109.5 . . ?
C1A O1A H1A 109.5 . . ?
C8A O2A H2A 109.5 . . ?
C15A O3A H3A 109.5 . . ?
C22A O4A H4A 109.5 . . ?
O1A C1A C2A 121.3(3) . . ?
O1A C1A C6A 116.2(3) . . ?
C2A C1A C6A 122.5(3) . . ?
C3A C2A C1A 117.8(3) . . ?
C3A C2A C28A 119.3(3) . . ?
C1A C2A C28A 122.8(3) . . ?
C2A C3A C4A 121.5(3) . . ?
C2A C3A H3A2 119.3 . . ?
C4A C3A H3A2 119.3 . . ?
C3A C4A C5A 119.2(3) . . ?
C3A C4A C29A 122.4(3) . . ?
C5A C4A C29A 118.4(3) . . ?
C6A C5A C4A 120.7(3) . . ?
C6A C5A H5A 119.6 . . ?
C4A C5A H5A 119.6 . . ?
C5A C6A C1A 118.3(3) . . ?
C5A C6A C7A 120.2(3) . . ?
C1A C6A C7A 121.4(3) . . ?
C6A C7A C9A 111.7(2) . . ?
C6A C7A H7C 109.3 . . ?
C9A C7A H7C 109.3 . . ?
C6A C7A H7D 109.3 . . ?
C9A C7A H7D 109.3 . . ?
H7C C7A H7D 108.0 . . ?
O2A C8A C9A 121.2(3) . . ?
O2A C8A C13A 116.5(2) . . ?
C9A C8A C13A 122.2(3) . . ?
C8A C9A C10A 118.1(3) . . ?
C8A C9A C7A 122.8(3) . . ?
C10A C9A C7A 119.1(2) . . ?
C9A C10A C11A 121.1(3) . . ?
C9A C10A H10A 119.4 . . ?
C11A C10A H10A 119.4 . . ?
C10A C11A C12A 119.2(3) . . ?
C10A C11A C35A 121.8(3) . . ?
C12A C11A C35A 119.0(3) . . ?
C13A C12A C11A 121.0(3) . . ?
C13A C12A H12A 119.5 . . ?
C11A C12A H12A 119.5 . . ?
C12A C13A C8A 118.3(3) . . ?
C12A C13A C14A 120.9(3) . . ?
C8A C13A C14A 120.8(3) . . ?
C13A C14A C16A 111.6(2) . . ?
C13A C14A H14C 109.3 . . ?
C16A C14A H14C 109.3 . . ?
C13A C14A H14D 109.3 . . ?
C16A C14A H14D 109.3 . . ?
H14C C14A H14D 108.0 . . ?
O3A C15A C20A 117.4(3) . . ?
O3A C15A C16A 120.6(3) . . ?
C20A C15A C16A 122.0(3) . . ?
C17A C16A C15A 118.0(3) . . ?
C17A C16A C14A 119.2(3) . . ?
C15A C16A C14A 122.8(3) . . ?
C18A C17A C16A 121.2(3) . . ?
C18A C17A H17A 119.4 . . ?
C16A C17A H17A 119.4 . . ?
C17A C18A C19A 119.6(3) . . ?
C17A C18A C41A 121.7(3) . . ?
C19A C18A C41A 118.7(3) . . ?
C20A C19A C18A 120.6(3) . . ?
C20A C19A H19A 119.7 . . ?
C18A C19A H19A 119.7 . . ?
C19A C20A C15A 118.7(3) . . ?
C19A C20A C21A 120.0(3) . . ?
C15A C20A C21A 121.2(3) . . ?
C20A C21A C23A 111.5(2) . . ?
C20A C21A H21C 109.3 . . ?
C23A C21A H21C 109.3 . . ?
C20A C21A H21D 109.3 . . ?
C23A C21A H21D 109.3 . . ?
H21C C21A H21D 108.0 . . ?
O4A C22A C27A 117.4(3) . . ?
O4A C22A C23A 120.5(3) . . ?
C27A C22A C23A 122.1(3) . . ?
C24A C23A C22A 117.7(3) . . ?
C24A C23A C21A 119.3(3) . . ?
C22A C23A C21A 122.9(3) . . ?
C23A C24A C25A 121.3(3) . . ?
C23A C24A H24A 119.3 . . ?
C25A C24A H24A 119.3 . . ?
C26A C25A C24A 119.5(3) . . ?
C26A C25A C47A 118.5(3) . . ?
C24A C25A C47A 122.0(3) . . ?
C27A C26A C25A 120.9(3) . . ?
C27A C26A H26A 119.6 . . ?
C25A C26A H26A 119.6 . . ?
C26A C27A C22A 118.4(3) . . ?
C26A C27A C28A 120.1(3) . . ?
C22A C27A C28A 121.4(3) . . ?
C27A C28A C2A 110.8(2) . . ?
C27A C28A H28C 109.5 . . ?
C2A C28A H28C 109.5 . . ?
C27A C28A H28D 109.5 . . ?
C2A C28A H28D 109.5 . . ?
H28C C28A H28D 108.1 . . ?
O5A C29A C4A 120.5(3) . . ?
O5A C29A C30A 119.9(3) . . ?
C4A C29A C30A 119.6(3) . . ?
C29A C30A C31A 114.3(3) . . ?
C29A C30A H30C 108.7 . . ?
C31A C30A H30C 108.7 . . ?
C29A C30A H30D 108.7 . . ?
C31A C30A H30D 108.7 . . ?
H30C C30A H30D 107.6 . . ?
C32A C31A C30A 113.5(3) . . ?
C32A C31A H31C 108.9 . . ?
C30A C31A H31C 108.9 . . ?
C32A C31A H31D 108.9 . . ?
C30A C31A H31D 108.9 . . ?
H31C C31A H31D 107.7 . . ?
C31A C32A C33A 111.8(3) . . ?
C31A C32A H32E 109.2 . . ?
C33A C32A H32E 109.2 . . ?
C31A C32A H32F 109.2 . . ?
C33A C32A H32F 109.2 . . ?
H32E C32A H32F 107.9 . . ?
C34A C33A C32A 113.8(5) . . ?
C34A C33A H33E 108.8 . . ?
C32A C33A H33E 108.8 . . ?
C34A C33A H33F 108.8 . . ?
C32A C33A H33F 108.8 . . ?
H33E C33A H33F 107.7 . . ?
C33A C34A H34G 109.5 . . ?
C33A C34A H34H 109.5 . . ?
H34G C34A H34H 109.5 . . ?
C33A C34A H34I 109.5 . . ?
H34G C34A H34I 109.5 . . ?
H34H C34A H34I 109.5 . . ?
O6A C35A C11A 120.7(3) . . ?
O6A C35A C36A 120.7(3) . . ?
C11A C35A C36A 118.6(3) . . ?
C37A C36A C35A 113.5(3) . . ?
C37A C36A H36C 108.9 . . ?
C35A C36A H36C 108.9 . . ?
C37A C36A H36D 108.9 . . ?
C35A C36A H36D 108.9 . . ?
H36C C36A H36D 107.7 . . ?
C38A C37A C36A 116.9(5) . . ?
C38A C37A C38C 18.9(7) . . ?
C36A C37A C38C 103.3(6) . . ?
C38A C37A H37C 108.1 . . ?
C36A C37A H37C 108.1 . . ?
C38C C37A H37C 102.5 . . ?
C38A C37A H37D 108.1 . . ?
C36A C37A H37D 108.1 . . ?
C38C C37A H37D 126.5 . . ?
H37C C37A H37D 107.3 . . ?
C37A C38A C39A 109.7(5) . . ?
C37A C38A H38C 109.7 . . ?
C39A C38A H38C 109.7 . . ?
C37A C38A H38D 109.7 . . ?
C39A C38A H38D 109.7 . . ?
H38C C38A H38D 108.2 . . ?
C38A C39A C40A 109.6(6) . . ?
C38A C39A H39C 109.8 . . ?
C40A C39A H39C 109.8 . . ?
C38A C39A H39D 109.8 . . ?
C40A C39A H39D 109.8 . . ?
H39C C39A H39D 108.2 . . ?
C39C C38C C37A 116.4(10) . . ?
C39C C38C H38G 108.2 . . ?
C37A C38C H38G 108.2 . . ?
C39C C38C H38H 108.2 . . ?
C37A C38C H38H 108.2 . . ?
H38G C38C H38H 107.3 . . ?
C38C C39C C40C 118.1(11) . . ?
C38C C39C H39G 107.8 . . ?
C40C C39C H39G 107.8 . . ?
C38C C39C H39H 107.8 . . ?
C40C C39C H39H 107.8 . . ?
H39G C39C H39H 107.1 . . ?
C39C C40C H40J 109.5 . . ?
C39C C40C H40K 109.5 . . ?
H40J C40C H40K 109.5 . . ?
C39C C40C H40L 109.5 . . ?
H40J C40C H40L 109.5 . . ?
H40K C40C H40L 109.5 . . ?
O7A C41A C18A 120.2(3) . . ?
O7A C41A C42A 121.4(3) . . ?
C18A C41A C42A 118.4(3) . . ?
C41A C42A C43A 114.0(3) . . ?
C41A C42A H42C 108.8 . . ?
C43A C42A H42C 108.8 . . ?
C41A C42A H42D 108.8 . . ?
C43A C42A H42D 108.8 . . ?
H42C C42A H42D 107.7 . . ?
C42A C43A C44A 112.2(3) . . ?
C42A C43A H43C 109.2 . . ?
C44A C43A H43C 109.2 . . ?
C42A C43A H43D 109.2 . . ?
C44A C43A H43D 109.2 . . ?
H43C C43A H43D 107.9 . . ?
C45A C44A C43A 112.4(3) . . ?
C45A C44A H44C 109.1 . . ?
C43A C44A H44C 109.1 . . ?
C45A C44A H44D 109.1 . . ?
C43A C44A H44D 109.1 . . ?
H44C C44A H44D 107.9 . . ?
C44A C45A C46A 113.3(3) . . ?
C44A C45A H45C 108.9 . . ?
C46A C45A H45C 108.9 . . ?
C44A C45A H45D 108.9 . . ?
C46A C45A H45D 108.9 . . ?
H45C C45A H45D 107.7 . . ?
C45A C46A H46D 109.5 . . ?
C45A C46A H46E 109.5 . . ?
H46D C46A H46E 109.5 . . ?
C45A C46A H46F 109.5 . . ?
H46D C46A H46F 109.5 . . ?
H46E C46A H46F 109.5 . . ?
O8A C47A C25A 121.0(3) . . ?
O8A C47A C48A 121.3(3) . . ?
C25A C47A C48A 117.7(3) . . ?
C49A C48A C47A 114.1(4) . . ?
C49A C48A H48C 108.7 . . ?
C47A C48A H48C 108.7 . . ?
C49A C48A H48D 108.7 . . ?
C47A C48A H48D 108.7 . . ?
H48C C48A H48D 107.6 . . ?
C50A C49A C48A 116.5(4) . . ?
C50A C49A H49C 108.2 . . ?
C48A C49A H49C 108.2 . . ?
C50A C49A H49D 108.2 . . ?
C48A C49A H49D 108.2 . . ?
H49C C49A H49D 107.3 . . ?
C49A C50A C51A 114.2(4) . . ?
C49A C50A H50C 108.7 . . ?
C51A C50A H50C 108.7 . . ?
C49A C50A H50D 108.7 . . ?
C51A C50A H50D 108.7 . . ?
H50C C50A H50D 107.6 . . ?
C52A C51A C50A 114.9(5) . . ?
C52A C51A H51C 108.5 . . ?
C50A C51A H51C 108.5 . . ?
C52A C51A H51D 108.5 . . ?
C50A C51A H51D 108.5 . . ?
H51C C51A H51D 107.5 . . ?
C51A C52A H52D 109.5 . . ?
C51A C52A H52E 109.5 . . ?
H52D C52A H52E 109.5 . . ?
C51A C52A H52F 109.5 . . ?
H52D C52A H52F 109.5 . . ?
H52E C52A H52F 109.5 . . ?
O1G C1G C6G 121.1(4) . . ?
O1G C1G C2G 122.5(4) . . ?
C6G C1G C2G 116.4(3) . . ?
C1G C2G C3G 111.2(3) . . ?
C1G C2G C8G 112.7(3) . . ?
C3G C2G C8G 114.3(3) . . ?
C1G C2G H2G 106.0 . . ?
C3G C2G H2G 106.0 . . ?
C8G C2G H2G 106.0 . . ?
C4G C3G C2G 113.0(3) . . ?
C4G C3G H3G1 109.0 . . ?
C2G C3G H3G1 109.0 . . ?
C4G C3G H3G2 109.0 . . ?
C2G C3G H3G2 109.0 . . ?
H3G1 C3G H3G2 107.8 . . ?
C3G C4G C5G 111.9(3) . . ?
C3G C4G H4G1 109.2 . . ?
C5G C4G H4G1 109.2 . . ?
C3G C4G H4G2 109.2 . . ?
C5G C4G H4G2 109.2 . . ?
H4G1 C4G H4G2 107.9 . . ?
C7G C5G C4G 112.7(3) . . ?
C7G C5G C6G 111.9(3) . . ?
C4G C5G C6G 108.4(3) . . ?
C7G C5G H5G 107.9 . . ?
C4G C5G H5G 107.9 . . ?
C6G C5G H5G 107.9 . . ?
C1G C6G C5G 112.7(3) . . ?
C1G C6G H6G1 109.1 . . ?
C5G C6G H6G1 109.1 . . ?
C1G C6G H6G2 109.1 . . ?
C5G C6G H6G2 109.1 . . ?
H6G1 C6G H6G2 107.8 . . ?
C5G C7G H7G1 109.5 . . ?
C5G C7G H7G2 109.5 . . ?
H7G1 C7G H7G2 109.5 . . ?
C5G C7G H7G3 109.5 . . ?
H7G1 C7G H7G3 109.5 . . ?
H7G2 C7G H7G3 109.5 . . ?
C9G C8G C10G 111.0(4) . . ?
C9G C8G C2G 111.0(3) . . ?
C10G C8G C2G 113.2(4) . . ?
C9G C8G H8G 107.1 . . ?
C10G C8G H8G 107.1 . . ?
C2G C8G H8G 107.1 . . ?
C8G C9G H9G1 109.5 . . ?
C8G C9G H9G2 109.5 . . ?
H9G1 C9G H9G2 109.5 . . ?
C8G C9G H9G3 109.5 . . ?
H9G1 C9G H9G3 109.5 . . ?
H9G2 C9G H9G3 109.5 . . ?
C8G C10G H10B 109.5 . . ?
C8G C10G H10C 109.5 . . ?
H10B C10G H10C 109.5 . . ?
C8G C10G H10D 109.5 . . ?
H10B C10G H10D 109.5 . . ?
H10C C10G H10D 109.5 . . ?
O1H C1H C6H 122.0(5) . . ?
O1H C1H C2H 122.2(5) . . ?
C6H C1H C2H 115.7(4) . . ?
C1H C2H C3H 110.1(4) . . ?
C1H C2H C8H 113.8(4) . . ?
C3H C2H C8H 114.1(4) . . ?
C1H C2H H2H 106.0 . . ?
C3H C2H H2H 106.0 . . ?
C8H C2H H2H 106.0 . . ?
C4H C3H C2H 112.3(4) . . ?
C4H C3H H3H1 109.1 . . ?
C2H C3H H3H1 109.1 . . ?
C4H C3H H3H2 109.1 . . ?
C2H C3H H3H2 109.1 . . ?
H3H1 C3H H3H2 107.9 . . ?
C5H C4H C3H 111.0(4) . . ?
C5H C4H H4H1 109.4 . . ?
C3H C4H H4H1 109.4 . . ?
C5H C4H H4H2 109.4 . . ?
C3H C4H H4H2 109.4 . . ?
H4H1 C4H H4H2 108.0 . . ?
C6H C5H C4H 109.7(6) . . ?
C6H C5H C7H 111.2(6) . . ?
C4H C5H C7H 111.8(6) . . ?
C6H C5H H5H 108.0 . . ?
C4H C5H H5H 108.0 . . ?
C7H C5H H5H 108.0 . . ?
C5H C6H C1H 113.9(5) . . ?
C5H C6H H6H1 108.8 . . ?
C1H C6H H6H1 108.8 . . ?
C5H C6H H6H2 108.8 . . ?
C1H C6H H6H2 108.8 . . ?
H6H1 C6H H6H2 107.7 . . ?
C5H C7H H7H1 109.5 . . ?
C5H C7H H7H2 109.5 . . ?
H7H1 C7H H7H2 109.5 . . ?
C5H C7H H7H3 109.5 . . ?
H7H1 C7H H7H3 109.5 . . ?
H7H2 C7H H7H3 109.5 . . ?
C9H C8H C10H 108.8(5) . . ?
C9H C8H C2H 114.7(4) . . ?
C10H C8H C2H 113.0(4) . . ?
C9H C8H H8H 106.6 . . ?
C10H C8H H8H 106.6 . . ?
C2H C8H H8H 106.6 . . ?
C8H C9H H9H1 109.5 . . ?
C8H C9H H9H2 109.5 . . ?
H9H1 C9H H9H2 109.5 . . ?
C8H C9H H9H3 109.5 . . ?
H9H1 C9H H9H3 109.5 . . ?
H9H2 C9H H9H3 109.5 . . ?
C8H C10H H10E 109.5 . . ?
C8H C10H H10F 109.5 . . ?
H10E C10H H10F 109.5 . . ?
C8H C10H H10G 109.5 . . ?
H10E C10H H10G 109.5 . . ?
H10F C10H H10G 109.5 . . ?

loop_
_geom_bond_atom_site_label_1
_geom_bond_atom_site_label_2
_geom_bond_distance
_geom_bond_site_symmetry_2
_geom_bond_publ_flag
O1 C1 1.372(4) . ?
O1 H1 0.8400 . ?
O2 C8 1.370(4) . ?
O2 H2 0.8400 . ?
O3 C15 1.378(4) . ?
O3 H3 0.8400 . ?
O4 C22 1.376(4) . ?
O4 H4 0.8400 . ?
O5 C29 1.219(4) . ?
O6 C35 1.220(4) . ?
O7 C41 1.223(4) . ?
O8 C47 1.221(4) . ?
C1 C2 1.396(4) . ?
C1 C6 1.408(4) . ?
C2 C3 1.393(4) . ?
C2 C28 1.527(4) . ?
C3 C4 1.398(4) . ?
C3 H3A1 0.9500 . ?
C4 C5 1.394(4) . ?
C4 C29 1.482(5) . ?
C5 C6 1.382(4) . ?
C5 H5 0.9500 . ?
C6 C7 1.521(4) . ?
C7 C9 1.520(4) . ?
C7 H7A 0.9900 . ?
C7 H7B 0.9900 . ?
C8 C9 1.402(4) . ?
C8 C13 1.404(4) . ?
C9 C10 1.390(4) . ?
C10 C11 1.395(4) . ?
C10 H10 0.9500 . ?
C11 C12 1.401(4) . ?
C11 C35 1.491(5) . ?
C12 C13 1.387(4) . ?
C12 H12 0.9500 . ?
C13 C14 1.521(4) . ?
C14 C16 1.515(4) . ?
C14 H14A 0.9900 . ?
C14 H14B 0.9900 . ?
C15 C16 1.401(4) . ?
C15 C20 1.408(4) . ?
C16 C17 1.381(5) . ?
C17 C18 1.404(4) . ?
C17 H17 0.9500 . ?
C18 C19 1.385(5) . ?
C18 C41 1.484(5) . ?
C19 C20 1.386(4) . ?
C19 H19 0.9500 . ?
C20 C21 1.516(4) . ?
C21 C23 1.527(4) . ?
C21 H21A 0.9900 . ?
C21 H21B 0.9900 . ?
C22 C23 1.396(4) . ?
C22 C27 1.402(4) . ?
C23 C24 1.392(4) . ?
C24 C25 1.395(4) . ?
C24 H24 0.9500 . ?
C25 C26 1.400(4) . ?
C25 C47 1.483(5) . ?
C26 C27 1.386(5) . ?
C26 H26 0.9500 . ?
C27 C28 1.523(4) . ?
C28 H28A 0.9900 . ?
C28 H28B 0.9900 . ?
C29 C30 1.537(5) . ?
C30 C31 1.529(6) . ?
C30 H30A 0.9900 . ?
C30 H30B 0.9900 . ?
C31 C32 1.481(8) . ?
C31 H31A 0.9900 . ?
C31 H31B 0.9900 . ?
C32 C33 1.520(8) . ?
C32 H32A 0.9900 . ?
C32 H32B 0.9900 . ?
C33 C34 1.485(9) . ?
C33 H33A 0.9900 . ?
C33 H33B 0.9900 . ?
C34 H34A 0.9800 . ?
C34 H34B 0.9800 . ?
C34 H34C 0.9800 . ?
C35 C36 1.517(4) . ?
C36 C37 1.513(5) . ?
C36 H36A 0.9900 . ?
C36 H36B 0.9900 . ?
C37 C38 1.519(5) . ?
C37 H37A 0.9900 . ?
C37 H37B 0.9900 . ?
C38 C39 1.473(6) . ?
C38 H38A 0.9900 . ?
C38 H38B 0.9900 . ?
C39 C40 1.516(7) . ?
C39 H39A 0.9900 . ?
C39 H39B 0.9900 . ?
C40 H40A 0.9800 . ?
C40 H40B 0.9800 . ?
C40 H40C 0.9800 . ?
C39B C40B 1.525(9) . ?
C39B H39E 0.9900 . ?
C39B H39F 0.9900 . ?
C40B H40G 0.9800 . ?
C40B H40H 0.9800 . ?
C40B H40I 0.9800 . ?
C41 C42 1.501(6) . ?
C42 C43 1.506(6) . ?
C42 H42A 0.9900 . ?
C42 H42B 0.9900 . ?
C43 C44 1.542(9) . ?
C43 H43A 0.9900 . ?
C43 H43B 0.9900 . ?
C44 C45 1.395(12) . ?
C44 H44A 0.9900 . ?
C44 H44B 0.9900 . ?
C45 C46 1.463(14) . ?
C45 H45A 0.9900 . ?
C45 H45B 0.9900 . ?
C46 H46A 0.9800 . ?
C46 H46B 0.9800 . ?
C46 H46C 0.9800 . ?
C47 C48 1.504(5) . ?
C48 C49 1.539(6) . ?
C48 H48A 0.9900 . ?
C48 H48B 0.9900 . ?
C49 C50 1.516(5) . ?
C49 H49A 0.9900 . ?
C49 H49B 0.9900 . ?
C50 C51 1.523(7) . ?
C50 H50A 0.9900 . ?
C50 H50B 0.9900 . ?
C51 C52 1.498(7) . ?
C51 H51A 0.9900 . ?
C51 H51B 0.9900 . ?
C52 H52A 0.9800 . ?
C52 H52B 0.9800 . ?
C52 H52C 0.9800 . ?
O1A C1A 1.378(3) . ?
O1A H1A 0.8400 . ?
O2A C8A 1.374(4) . ?
O2A H2A 0.8400 . ?
O3A C15A 1.379(4) . ?
O3A H3A 0.8400 . ?
O4A C22A 1.381(4) . ?
O4A H4A 0.8400 . ?
O5A C29A 1.218(4) . ?
O6A C35A 1.215(4) . ?
O7A C41A 1.216(4) . ?
O8A C47A 1.202(4) . ?
C1A C2A 1.394(4) . ?
C1A C6A 1.399(4) . ?
C2A C3A 1.392(4) . ?
C2A C28A 1.528(4) . ?
C3A C4A 1.393(4) . ?
C3A H3A2 0.9500 . ?
C4A C5A 1.407(4) . ?
C4A C29A 1.495(4) . ?
C5A C6A 1.388(4) . ?
C5A H5A 0.9500 . ?
C6A C7A 1.516(4) . ?
C7A C9A 1.519(4) . ?
C7A H7C 0.9900 . ?
C7A H7D 0.9900 . ?
C8A C9A 1.391(4) . ?
C8A C13A 1.407(4) . ?
C9A C10A 1.396(4) . ?
C10A C11A 1.398(4) . ?
C10A H10A 0.9500 . ?
C11A C12A 1.404(4) . ?
C11A C35A 1.491(4) . ?
C12A C13A 1.382(4) . ?
C12A H12A 0.9500 . ?
C13A C14A 1.519(4) . ?
C14A C16A 1.524(4) . ?
C14A H14C 0.9900 . ?
C14A H14D 0.9900 . ?
C15A C20A 1.396(4) . ?
C15A C16A 1.401(4) . ?
C16A C17A 1.395(4) . ?
C17A C18A 1.391(4) . ?
C17A H17A 0.9500 . ?
C18A C19A 1.402(4) . ?
C18A C41A 1.496(4) . ?
C19A C20A 1.389(4) . ?
C19A H19A 0.9500 . ?
C20A C21A 1.521(4) . ?
C21A C23A 1.523(4) . ?
C21A H21C 0.9900 . ?
C21A H21D 0.9900 . ?
C22A C27A 1.400(4) . ?
C22A C23A 1.402(4) . ?
C23A C24A 1.392(4) . ?
C24A C25A 1.394(4) . ?
C24A H24A 0.9500 . ?
C25A C26A 1.393(4) . ?
C25A C47A 1.499(5) . ?
C26A C27A 1.387(4) . ?
C26A H26A 0.9500 . ?
C27A C28A 1.522(4) . ?
C28A H28C 0.9900 . ?
C28A H28D 0.9900 . ?
C29A C30A 1.509(5) . ?
C30A C31A 1.535(5) . ?
C30A H30C 0.9900 . ?
C30A H30D 0.9900 . ?
C31A C32A 1.515(5) . ?
C31A H31C 0.9900 . ?
C31A H31D 0.9900 . ?
C32A C33A 1.530(6) . ?
C32A H32E 0.9900 . ?
C32A H32F 0.9900 . ?
C33A C34A 1.519(8) . ?
C33A H33E 0.9900 . ?
C33A H33F 0.9900 . ?
C34A H34G 0.9800 . ?
C34A H34H 0.9800 . ?
C34A H34I 0.9800 . ?
C35A C36A 1.519(4) . ?
C36A C37A 1.515(5) . ?
C36A H36C 0.9900 . ?
C36A H36D 0.9900 . ?
C37A C38A 1.533(7) . ?
C37A C38C 1.542(10) . ?
C37A H37C 0.9900 . ?
C37A H37D 0.9900 . ?
C38A C39A 1.516(8) . ?
C38A H38C 0.9900 . ?
C38A H38D 0.9900 . ?
C39A C40A 1.539(7) . ?
C39A H39C 0.9900 . ?
C39A H39D 0.9900 . ?
C40A H40D 0.9800 . ?
C40A H40E 0.9800 . ?
C40A H40F 0.9800 . ?
C38C C39C 1.525(10) . ?
C38C H38G 0.9900 . ?
C38C H38H 0.9900 . ?
C39C C40C 1.528(9) . ?
C39C H39G 0.9900 . ?
C39C H39H 0.9900 . ?
C40C H40J 0.9800 . ?
C40C H40K 0.9800 . ?
C40C H40L 0.9800 . ?
C41A C42A 1.512(4) . ?
C42A C43A 1.519(4) . ?
C42A H42C 0.9900 . ?
C42A H42D 0.9900 . ?
C43A C44A 1.521(4) . ?
C43A H43C 0.9900 . ?
C43A H43D 0.9900 . ?
C44A C45A 1.519(5) . ?
C44A H44C 0.9900 . ?
C44A H44D 0.9900 . ?
C45A C46A 1.527(5) . ?
C45A H45C 0.9900 . ?
C45A H45D 0.9900 . ?
C46A H46D 0.9800 . ?
C46A H46E 0.9800 . ?
C46A H46F 0.9800 . ?
C47A C48A 1.523(5) . ?
C48A C49A 1.518(6) . ?
C48A H48C 0.9900 . ?
C48A H48D 0.9900 . ?
C49A C50A 1.511(7) . ?
C49A H49C 0.9900 . ?
C49A H49D 0.9900 . ?
C50A C51A 1.522(7) . ?
C50A H50C 0.9900 . ?
C50A H50D 0.9900 . ?
C51A C52A 1.498(9) . ?
C51A H51C 0.9900 . ?
C51A H51D 0.9900 . ?
C52A H52D 0.9800 . ?
C52A H52E 0.9800 . ?
C52A H52F 0.9800 . ?
O1G C1G 1.218(5) . ?
C1G C6G 1.502(6) . ?
C1G C2G 1.521(5) . ?
C2G C3G 1.538(5) . ?
C2G C8G 1.544(5) . ?
C2G H2G 1.0000 . ?
C3G C4G 1.515(6) . ?
C3G H3G1 0.9900 . ?
C3G H3G2 0.9900 . ?
C4G C5G 1.527(5) . ?
C4G H4G1 0.9900 . ?
C4G H4G2 0.9900 . ?
C5G C7G 1.507(6) . ?
C5G C6G 1.537(5) . ?
C5G H5G 1.0000 . ?
C6G H6G1 0.9900 . ?
C6G H6G2 0.9900 . ?
C7G H7G1 0.9800 . ?
C7G H7G2 0.9800 . ?
C7G H7G3 0.9800 . ?
C8G C9G 1.522(7) . ?
C8G C10G 1.530(6) . ?
C8G H8G 1.0000 . ?
C9G H9G1 0.9800 . ?
C9G H9G2 0.9800 . ?
C9G H9G3 0.9800 . ?
C10G H10B 0.9800 . ?
C10G H10C 0.9800 . ?
C10G H10D 0.9800 . ?
O1H C1H 1.196(6) . ?
C1H C6H 1.514(9) . ?
C1H C2H 1.528(7) . ?
C2H C3H 1.539(6) . ?
C2H C8H 1.544(7) . ?
C2H H2H 1.0000 . ?
C3H C4H 1.525(7) . ?
C3H H3H1 0.9900 . ?
C3H H3H2 0.9900 . ?
C4H C5H 1.519(8) . ?
C4H H4H1 0.9900 . ?
C4H H4H2 0.9900 . ?
C5H C6H 1.512(10) . ?
C5H C7H 1.549(8) . ?
C5H H5H 1.0000 . ?
C6H H6H1 0.9900 . ?
C6H H6H2 0.9900 . ?
C7H H7H1 0.9800 . ?
C7H H7H2 0.9800 . ?
C7H H7H3 0.9800 . ?
C8H C9H 1.503(8) . ?
C8H C10H 1.517(8) . ?
C8H H8H 1.0000 . ?
C9H H9H1 0.9800 . ?
C9H H9H2 0.9800 . ?
C9H H9H3 0.9800 . ?
C10H H10E 0.9800 . ?
C10H H10F 0.9800 . ?
C10H H10G 0.9800 . ?

loop_
_geom_torsion_atom_site_label_1
_geom_torsion_atom_site_label_2
_geom_torsion_atom_site_label_3
_geom_torsion_atom_site_label_4
_geom_torsion
_geom_torsion_site_symmetry_1
_geom_torsion_site_symmetry_2
_geom_torsion_site_symmetry_3
_geom_torsion_site_symmetry_4
_geom_torsion_publ_flag
O1 C1 C2 C3 178.1(3) . . . . ?
C6 C1 C2 C3 -1.0(4) . . . . ?
O1 C1 C2 C28 -5.0(4) . . . . ?
C6 C1 C2 C28 175.9(3) . . . . ?
C1 C2 C3 C4 0.3(4) . . . . ?
C28 C2 C3 C4 -176.6(3) . . . . ?
C2 C3 C4 C5 0.6(5) . . . . ?
C2 C3 C4 C29 179.1(3) . . . . ?
C3 C4 C5 C6 -0.8(4) . . . . ?
C29 C4 C5 C6 -179.4(3) . . . . ?
C4 C5 C6 C1 0.2(4) . . . . ?
C4 C5 C6 C7 177.1(3) . . . . ?
O1 C1 C6 C5 -178.4(2) . . . . ?
C2 C1 C6 C5 0.7(4) . . . . ?
O1 C1 C6 C7 4.7(4) . . . . ?
C2 C1 C6 C7 -176.2(3) . . . . ?
C5 C6 C7 C9 -88.6(3) . . . . ?
C1 C6 C7 C9 88.2(3) . . . . ?
O2 C8 C9 C10 -179.8(3) . . . . ?
C13 C8 C9 C10 1.8(4) . . . . ?
O2 C8 C9 C7 -0.8(4) . . . . ?
C13 C8 C9 C7 -179.2(3) . . . . ?
C6 C7 C9 C10 88.3(3) . . . . ?
C6 C7 C9 C8 -90.7(4) . . . . ?
C8 C9 C10 C11 -0.9(4) . . . . ?
C7 C9 C10 C11 -179.9(3) . . . . ?
C9 C10 C11 C12 -0.3(5) . . . . ?
C9 C10 C11 C35 -179.1(3) . . . . ?
C10 C11 C12 C13 0.7(4) . . . . ?
C35 C11 C12 C13 179.5(3) . . . . ?
C11 C12 C13 C8 0.2(4) . . . . ?
C11 C12 C13 C14 176.8(3) . . . . ?
O2 C8 C13 C12 -179.9(3) . . . . ?
C9 C8 C13 C12 -1.5(4) . . . . ?
O2 C8 C13 C14 3.5(4) . . . . ?
C9 C8 C13 C14 -178.1(3) . . . . ?
C12 C13 C14 C16 -87.9(3) . . . . ?
C8 C13 C14 C16 88.6(3) . . . . ?
O3 C15 C16 C17 -179.9(2) . . . . ?
C20 C15 C16 C17 1.4(4) . . . . ?
O3 C15 C16 C14 -3.3(4) . . . . ?
C20 C15 C16 C14 178.0(3) . . . . ?
C13 C14 C16 C17 86.1(3) . . . . ?
C13 C14 C16 C15 -90.4(3) . . . . ?
C15 C16 C17 C18 -1.4(4) . . . . ?
C14 C16 C17 C18 -178.1(3) . . . . ?
C16 C17 C18 C19 0.2(4) . . . . ?
C16 C17 C18 C41 178.3(3) . . . . ?
C17 C18 C19 C20 1.1(4) . . . . ?
C41 C18 C19 C20 -177.0(3) . . . . ?
C18 C19 C20 C15 -1.1(4) . . . . ?
C18 C19 C20 C21 175.0(3) . . . . ?
O3 C15 C20 C19 -178.9(2) . . . . ?
C16 C15 C20 C19 -0.2(4) . . . . ?
O3 C15 C20 C21 5.0(4) . . . . ?
C16 C15 C20 C21 -176.2(3) . . . . ?
C19 C20 C21 C23 -88.5(3) . . . . ?
C15 C20 C21 C23 87.4(3) . . . . ?
O4 C22 C23 C24 -178.3(3) . . . . ?
C27 C22 C23 C24 1.7(4) . . . . ?
O4 C22 C23 C21 -1.5(4) . . . . ?
C27 C22 C23 C21 178.6(3) . . . . ?
C20 C21 C23 C24 85.2(3) . . . . ?
C20 C21 C23 C22 -91.6(3) . . . . ?
C22 C23 C24 C25 -0.3(4) . . . . ?
C21 C23 C24 C25 -177.2(3) . . . . ?
C23 C24 C25 C26 -1.3(5) . . . . ?
C23 C24 C25 C47 177.3(3) . . . . ?
C24 C25 C26 C27 1.6(5) . . . . ?
C47 C25 C26 C27 -177.1(3) . . . . ?
C25 C26 C27 C22 -0.2(4) . . . . ?
C25 C26 C27 C28 176.0(3) . . . . ?
O4 C22 C27 C26 178.5(3) . . . . ?
C23 C22 C27 C26 -1.5(4) . . . . ?
O4 C22 C27 C28 2.4(4) . . . . ?
C23 C22 C27 C28 -177.6(3) . . . . ?
C26 C27 C28 C2 -85.7(3) . . . . ?
C22 C27 C28 C2 90.4(3) . . . . ?
C3 C2 C28 C27 88.9(3) . . . . ?
C1 C2 C28 C27 -88.0(4) . . . . ?
C5 C4 C29 O5 5.7(5) . . . . ?
C3 C4 C29 O5 -172.8(3) . . . . ?
C5 C4 C29 C30 -169.5(3) . . . . ?
C3 C4 C29 C30 12.0(5) . . . . ?
O5 C29 C30 C31 11.6(6) . . . . ?
C4 C29 C30 C31 -173.2(4) . . . . ?
C29 C30 C31 C32 80.2(5) . . . . ?
C30 C31 C32 C33 80.4(6) . . . . ?
C31 C32 C33 C34 -170.6(6) . . . . ?
C10 C11 C35 O6 -177.3(3) . . . . ?
C12 C11 C35 O6 3.9(5) . . . . ?
C10 C11 C35 C36 3.3(5) . . . . ?
C12 C11 C35 C36 -175.5(3) . . . . ?
O6 C35 C36 C37 1.8(5) . . . . ?
C11 C35 C36 C37 -178.8(3) . . . . ?
C35 C36 C37 C38 178.7(4) . . . . ?
C36 C37 C38 C39 -165.1(5) . . . . ?
C37 C38 C39 C40 176.1(7) . . . . ?
C19 C18 C41 O7 -7.2(5) . . . . ?
C17 C18 C41 O7 174.7(3) . . . . ?
C19 C18 C41 C42 170.4(3) . . . . ?
C17 C18 C41 C42 -7.7(5) . . . . ?
O7 C41 C42 C43 8.7(6) . . . . ?
C18 C41 C42 C43 -168.9(4) . . . . ?
C41 C42 C43 C44 175.4(5) . . . . ?
C42 C43 C44 C45 169.8(8) . . . . ?
C43 C44 C45 C46 -174.8(11) . . . . ?
C24 C25 C47 O8 177.5(3) . . . . ?
C26 C25 C47 O8 -3.8(5) . . . . ?
C24 C25 C47 C48 -5.1(5) . . . . ?
C26 C25 C47 C48 173.6(3) . . . . ?
O8 C47 C48 C49 102.3(4) . . . . ?
C25 C47 C48 C49 -75.1(4) . . . . ?
C47 C48 C49 C50 -165.2(3) . . . . ?
C48 C49 C50 C51 -176.1(3) . . . . ?
C49 C50 C51 C52 -172.4(4) . . . . ?
O1A C1A C2A C3A -178.8(2) . . . . ?
C6A C1A C2A C3A 0.2(4) . . . . ?
O1A C1A C2A C28A 4.3(4) . . . . ?
C6A C1A C2A C28A -176.7(3) . . . . ?
C1A C2A C3A C4A -0.7(4) . . . . ?
C28A C2A C3A C4A 176.3(3) . . . . ?
C2A C3A C4A C5A 0.5(4) . . . . ?
C2A C3A C4A C29A 179.9(3) . . . . ?
C3A C4A C5A C6A 0.3(4) . . . . ?
C29A C4A C5A C6A -179.1(3) . . . . ?
C4A C5A C6A C1A -0.8(4) . . . . ?
C4A C5A C6A C7A -177.8(3) . . . . ?
O1A C1A C6A C5A 179.6(2) . . . . ?
C2A C1A C6A C5A 0.6(4) . . . . ?
O1A C1A C6A C7A -3.5(4) . . . . ?
C2A C1A C6A C7A 177.5(3) . . . . ?
C5A C6A C7A C9A 87.1(3) . . . . ?
C1A C6A C7A C9A -89.8(3) . . . . ?
O2A C8A C9A C10A -179.5(2) . . . . ?
C13A C8A C9A C10A -0.3(4) . . . . ?
O2A C8A C9A C7A 3.2(4) . . . . ?
C13A C8A C9A C7A -177.5(3) . . . . ?
C6A C7A C9A C8A 90.0(3) . . . . ?
C6A C7A C9A C10A -87.2(3) . . . . ?
C8A C9A C10A C11A 0.8(4) . . . . ?
C7A C9A C10A C11A 178.2(3) . . . . ?
C9A C10A C11A C12A -0.6(4) . . . . ?
C9A C10A C11A C35A -179.9(3) . . . . ?
C10A C11A C12A C13A -0.2(4) . . . . ?
C35A C11A C12A C13A 179.2(3) . . . . ?
C11A C12A C13A C8A 0.7(4) . . . . ?
C11A C12A C13A C14A -176.9(3) . . . . ?
O2A C8A C13A C12A 178.8(2) . . . . ?
C9A C8A C13A C12A -0.5(4) . . . . ?
O2A C8A C13A C14A -3.6(4) . . . . ?
C9A C8A C13A C14A 177.1(3) . . . . ?
C12A C13A C14A C16A 88.2(3) . . . . ?
C8A C13A C14A C16A -89.3(3) . . . . ?
O3A C15A C16A C17A -178.6(2) . . . . ?
C20A C15A C16A C17A -0.5(4) . . . . ?
O3A C15A C16A C14A 2.7(4) . . . . ?
C20A C15A C16A C14A -179.2(3) . . . . ?
C13A C14A C16A C17A -89.1(3) . . . . ?
C13A C14A C16A C15A 89.6(3) . . . . ?
C15A C16A C17A C18A 1.1(4) . . . . ?
C14A C16A C17A C18A 179.8(3) . . . . ?
C16A C17A C18A C19A -0.8(4) . . . . ?
C16A C17A C18A C41A 177.8(3) . . . . ?
C17A C18A C19A C20A 0.1(4) . . . . ?
C41A C18A C19A C20A -178.7(2) . . . . ?
C18A C19A C20A C15A 0.5(4) . . . . ?
C18A C19A C20A C21A -176.2(3) . . . . ?
O3A C15A C20A C19A 178.0(2) . . . . ?
C16A C15A C20A C19A -0.2(4) . . . . ?
O3A C15A C20A C21A -5.4(4) . . . . ?
C16A C15A C20A C21A 176.4(3) . . . . ?
C19A C20A C21A C23A 90.8(3) . . . . ?
C15A C20A C21A C23A -85.8(3) . . . . ?
O4A C22A C23A C24A 177.3(3) . . . . ?
C27A C22A C23A C24A -2.6(4) . . . . ?
O4A C22A C23A C21A 1.1(4) . . . . ?
C27A C22A C23A C21A -178.8(3) . . . . ?
C20A C21A C23A C24A -84.2(3) . . . . ?
C20A C21A C23A C22A 91.9(3) . . . . ?
C22A C23A C24A C25A 2.1(4) . . . . ?
C21A C23A C24A C25A 178.4(3) . . . . ?
C23A C24A C25A C26A 0.5(5) . . . . ?
C23A C24A C25A C47A -178.0(3) . . . . ?
C24A C25A C26A C27A -2.8(5) . . . . ?
C47A C25A C26A C27A 175.8(3) . . . . ?
C25A C26A C27A C22A 2.3(4) . . . . ?
C25A C26A C27A C28A -173.5(3) . . . . ?
O4A C22A C27A C26A -179.4(2) . . . . ?
C23A C22A C27A C26A 0.5(4) . . . . ?
O4A C22A C27A C28A -3.7(4) . . . . ?
C23A C22A C27A C28A 176.2(3) . . . . ?
C26A C27A C28A C2A 85.7(3) . . . . ?
C22A C27A C28A C2A -90.0(3) . . . . ?
C3A C2A C28A C27A -87.3(3) . . . . ?
C1A C2A C28A C27A 89.6(3) . . . . ?
C3A C4A C29A O5A -177.5(3) . . . . ?
C5A C4A C29A O5A 1.9(5) . . . . ?
C3A C4A C29A C30A 2.5(5) . . . . ?
C5A C4A C29A C30A -178.1(3) . . . . ?
O5A C29A C30A C31A -105.7(4) . . . . ?
C4A C29A C30A C31A 74.2(4) . . . . ?
C29A C30A C31A C32A 63.0(4) . . . . ?
C30A C31A C32A C33A -176.8(3) . . . . ?
C31A C32A C33A C34A -177.9(4) . . . . ?
C10A C11A C35A O6A -174.8(3) . . . . ?
C12A C11A C35A O6A 5.8(4) . . . . ?
C10A C11A C35A C36A 4.3(4) . . . . ?
C12A C11A C35A C36A -175.1(3) . . . . ?
O6A C35A C36A C37A -1.6(5) . . . . ?
C11A C35A C36A C37A 179.3(3) . . . . ?
C35A C36A C37A C38A -178.3(4) . . . . ?
C35A C36A C37A C38C -164.3(9) . . . . ?
C36A C37A C38A C39A 79.5(8) . . . . ?
C38C C37A C38A C39A 33(3) . . . . ?
C37A C38A C39A C40A 168.0(7) . . . . ?
C38A C37A C38C C39C -57(2) . . . . ?
C36A C37A C38C C39C 165.2(14) . . . . ?
C37A C38C C39C C40C 171.8(17) . . . . ?
C17A C18A C41A O7A -179.5(3) . . . . ?
C19A C18A C41A O7A -0.8(4) . . . . ?
C17A C18A C41A C42A -1.4(4) . . . . ?
C19A C18A C41A C42A 177.3(3) . . . . ?
O7A C41A C42A C43A -1.2(4) . . . . ?
C18A C41A C42A C43A -179.2(3) . . . . ?
C41A C42A C43A C44A -176.9(3) . . . . ?
C42A C43A C44A C45A -174.2(3) . . . . ?
C43A C44A C45A C46A 179.2(4) . . . . ?
C26A C25A C47A O8A 10.2(5) . . . . ?
C24A C25A C47A O8A -171.2(3) . . . . ?
C26A C25A C47A C48A -168.3(4) . . . . ?
C24A C25A C47A C48A 10.3(5) . . . . ?
O8A C47A C48A C49A 0.1(7) . . . . ?
C25A C47A C48A C49A 178.5(4) . . . . ?
C47A C48A C49A C50A -74.9(6) . . . . ?
C48A C49A C50A C51A 176.8(4) . . . . ?
C49A C50A C51A C52A -176.7(5) . . . . ?
O1G C1G C2G C3G 136.5(4) . . . . ?
C6G C1G C2G C3G -44.3(4) . . . . ?
O1G C1G C2G C8G 6.7(5) . . . . ?
C6G C1G C2G C8G -174.1(3) . . . . ?
C1G C2G C3G C4G 47.3(4) . . . . ?
C8G C2G C3G C4G 176.3(3) . . . . ?
C2G C3G C4G C5G -57.0(4) . . . . ?
C3G C4G C5G C7G -176.6(4) . . . . ?
C3G C4G C5G C6G 59.0(4) . . . . ?
O1G C1G C6G C5G -131.4(4) . . . . ?
C2G C1G C6G C5G 49.4(4) . . . . ?
C7G C5G C6G C1G -179.5(4) . . . . ?
C4G C5G C6G C1G -54.6(4) . . . . ?
C1G C2G C8G C9G -161.5(4) . . . . ?
C3G C2G C8G C9G 70.3(5) . . . . ?
C1G C2G C8G C10G 73.0(5) . . . . ?
C3G C2G C8G C10G -55.2(5) . . . . ?
O1H C1H C2H C3H 138.9(5) . . . . ?
C6H C1H C2H C3H -45.5(6) . . . . ?
O1H C1H C2H C8H 9.4(7) . . . . ?
C6H C1H C2H C8H -175.0(5) . . . . ?
C1H C2H C3H C4H 51.2(5) . . . . ?
C8H C2H C3H C4H -179.4(4) . . . . ?
C2H C3H C4H C5H -59.4(6) . . . . ?
C3H C4H C5H C6H 58.4(7) . . . . ?
C3H C4H C5H C7H -177.8(6) . . . . ?
C4H C5H C6H C1H -52.4(7) . . . . ?
C7H C5H C6H C1H -176.7(6) . . . . ?
O1H C1H C6H C5H -136.8(6) . . . . ?
C2H C1H C6H C5H 47.7(7) . . . . ?
C1H C2H C8H C9H -168.1(5) . . . . ?
C3H C2H C8H C9H 64.5(6) . . . . ?
C1H C2H C8H C10H 66.4(6) . . . . ?
C3H C2H C8H C10H -61.0(5) . . . . ?
